data_7020301
loop_
_publ_author_name
'Yao, Min-Xia'
'Zheng, Qi'
'Gao, Feng'
'Li, Yi-Zhi'
'Song, You'
'Zuo, Jing-Lin'

_publ_section_title
;
 Field-induced slow magnetic relaxation in chiral seven-coordinated
 mononuclear lanthanide complexes.
;
_journal_issue 44
_journal_name_full 'Dalton transactions (Cambridge, England : 2003)'
_journal_page_first 13682
_journal_page_last 13690
_journal_paper_doi 10.1039/c2dt31203d
_journal_volume 41
_journal_year 2012
_chemical_absolute_configuration unk
_chemical_formula_sum 'C90 H120 Co2 Dy2 N4 O25 P6'
_chemical_formula_weight 2286.58
_chemical_name_systematic
;
?
;
_space_group_IT_number 5
_symmetry_cell_setting monoclinic
_symmetry_space_group_name_Hall 'C 2y'
_symmetry_space_group_name_H-M 'C 1 2 1'
_atom_sites_solution_hydrogens geom
_atom_sites_solution_primary direct
_atom_sites_solution_secondary difmap
_audit_creation_method SHELXL-97
_cell_angle_alpha 90.00
_cell_angle_beta 125.965(3)
_cell_angle_gamma 90.00
_cell_formula_units_Z 4
_cell_length_a 39.9497(18)
_cell_length_b 12.5044(14)
_cell_length_c 25.8121(11)
_cell_measurement_temperature 291(2)
_cell_volume 10436.4(14)
_computing_cell_refinement 'Bruker SMART'
_computing_data_collection 'Bruker SMART'
_computing_data_reduction 'Bruker SAINT'
_computing_molecular_graphics 'Bruker SHELXTL'
_computing_publication_material 'Bruker SHELXTL'
_computing_structure_refinement 'SHELXL-97 (Sheldrick, 1997)'
_computing_structure_solution 'SHELXS-97 (Sheldrick, 1990)'
_diffrn_ambient_temperature 291(2)
_diffrn_measured_fraction_theta_full 1.000
_diffrn_measured_fraction_theta_max 1.000
_diffrn_radiation_monochromator graphite
_diffrn_radiation_source 'fine-focus sealed tube'
_diffrn_radiation_type MoK\a
_diffrn_radiation_wavelength 0.71073
_diffrn_reflns_av_R_equivalents 0.0260
_diffrn_reflns_av_sigmaI/netI 0.0691
_diffrn_reflns_limit_h_max 49
_diffrn_reflns_limit_h_min -35
_diffrn_reflns_limit_k_max 15
_diffrn_reflns_limit_k_min -15
_diffrn_reflns_limit_l_max 30
_diffrn_reflns_limit_l_min -31
_diffrn_reflns_number 31596
_diffrn_reflns_theta_full 26.00
_diffrn_reflns_theta_max 26.00
_diffrn_reflns_theta_min 0.97
_exptl_absorpt_coefficient_mu 1.889
_exptl_absorpt_correction_T_max 0.6814
_exptl_absorpt_correction_T_min 0.6199
_exptl_absorpt_correction_type multi-scan
_exptl_absorpt_process_details 'SADABS,2000; Bruker'
_exptl_crystal_colour yellow
_exptl_crystal_density_diffrn 1.455
_exptl_crystal_density_method 'not measured'
_exptl_crystal_description block
_exptl_crystal_F_000 4656
_exptl_crystal_size_max 0.28
_exptl_crystal_size_mid 0.24
_exptl_crystal_size_min 0.22
_refine_diff_density_max 1.302
_refine_diff_density_min -1.591
_refine_diff_density_rms 0.094
_refine_ls_abs_structure_details 'Flack H D (1983), Acta Cryst. A39, 876-881'
_refine_ls_abs_structure_Flack 0.046(8)
_refine_ls_extinction_method none
_refine_ls_goodness_of_fit_ref 1.039
_refine_ls_hydrogen_treatment constr
_refine_ls_matrix_type fullcycle
_refine_ls_number_parameters 1203
_refine_ls_number_reflns 19500
_refine_ls_number_restraints 1
_refine_ls_restrained_S_all 1.038
_refine_ls_R_factor_all 0.0640
_refine_ls_R_factor_gt 0.0501
_refine_ls_shift/su_max 0.000
_refine_ls_shift/su_mean 0.000
_refine_ls_structure_factor_coef Fsqd
_refine_ls_weighting_details 'calc w=1/[\s^2^(Fo^2^)+(0.06P)^2^+1.55P] where P=(Fo^2^+2Fc^2^)/3'
_refine_ls_weighting_scheme calc
_refine_ls_wR_factor_gt 0.1055
_refine_ls_wR_factor_ref 0.1086
_reflns_number_gt 15779
_reflns_number_total 19500
_reflns_threshold_expression >2sigma(I)
_cod_data_source_file c2dt31203d.txt
_cod_data_source_block 2
_cod_original_cell_volume 10436.4(13)
_cod_original_sg_symbol_H-M C2
_cod_database_code 7020301

loop_
_symmetry_equiv_pos_as_xyz
'x, y, z'
'-x, y, -z'
'x+1/2, y+1/2, z'
'-x+1/2, y+1/2, -z'

loop_
_atom_site_label
_atom_site_type_symbol
_atom_site_fract_x
_atom_site_fract_y
_atom_site_fract_z
_atom_site_U_iso_or_equiv
_atom_site_adp_type
_atom_site_occupancy
_atom_site_symmetry_multiplicity
_atom_site_calc_flag
_atom_site_refinement_flags
C1 C 0.3984(3) 0.2189(8) 0.0749(4) 0.060(2) Uani 1 1 d .
H1 H 0.3805 0.2726 0.0425 0.071 Uiso 1 1 calc R
C2 C 0.3878(3) 0.1102(7) 0.0666(4) 0.0557(19) Uani 1 1 d .
H2 H 0.3632 0.0739 0.0307 0.067 Uiso 1 1 calc R
C3 C 0.4236(2) 0.0660(7) 0.1256(4) 0.058(2) Uani 1 1 d .
H3 H 0.4271 -0.0093 0.1384 0.070 Uiso 1 1 calc R
C4 C 0.4521(3) 0.1445(7) 0.1590(4) 0.061(2) Uani 1 1 d .
H4 H 0.4794 0.1332 0.1995 0.073 Uiso 1 1 calc R
C5 C 0.4374(2) 0.2435(7) 0.1286(3) 0.0487(18) Uani 1 1 d .
H5 H 0.4523 0.3115 0.1398 0.058 Uiso 1 1 calc R
C6 C 0.3500(3) -0.1193(6) 0.1718(5) 0.066(2) Uani 1 1 d .
H6A H 0.3202 -0.1279 0.1432 0.079 Uiso 1 1 calc R
H6B H 0.3572 -0.1020 0.2139 0.079 Uiso 1 1 calc R
C7 C 0.3699(2) -0.2226(6) 0.1756(3) 0.0551(18) Uani 1 1 d .
H7A H 0.3961 -0.2088 0.1831 0.083 Uiso 1 1 calc R
H7B H 0.3524 -0.2608 0.1360 0.083 Uiso 1 1 calc R
H7C H 0.3741 -0.2649 0.2100 0.083 Uiso 1 1 calc R
C8 C 0.4391(2) 0.0319(6) 0.3168(3) 0.059(2) Uani 1 1 d .
H8A H 0.4222 0.0853 0.3186 0.071 Uiso 1 1 calc R
H8B H 0.4673 0.0578 0.3409 0.071 Uiso 1 1 calc R
C9 C 0.43700(18) -0.0770(6) 0.3446(3) 0.0459(16) Uani 1 1 d .
H9A H 0.4254 -0.1308 0.3119 0.069 Uiso 1 1 calc R
H9B H 0.4200 -0.0691 0.3593 0.069 Uiso 1 1 calc R
H9C H 0.4644 -0.0980 0.3798 0.069 Uiso 1 1 calc R
C10 C 0.49695(17) 0.2893(7) 0.3451(3) 0.062(2) Uani 1 1 d .
H10A H 0.5090 0.2350 0.3783 0.074 Uiso 1 1 calc R
H10B H 0.4800 0.3358 0.3511 0.074 Uiso 1 1 calc R
C11 C 0.5323(2) 0.3562(6) 0.3510(4) 0.0533(18) Uani 1 1 d .
H11A H 0.5203 0.4143 0.3209 0.080 Uiso 1 1 calc R
H11B H 0.5477 0.3112 0.3419 0.080 Uiso 1 1 calc R
H11C H 0.5504 0.3842 0.3936 0.080 Uiso 1 1 calc R
C12 C 0.4124(2) 0.5137(6) 0.2244(3) 0.0546(19) Uani 1 1 d .
H12A H 0.3984 0.5516 0.1840 0.066 Uiso 1 1 calc R
H12B H 0.3927 0.4965 0.2336 0.066 Uiso 1 1 calc R
C13 C 0.4485(2) 0.5768(5) 0.2780(3) 0.0512(18) Uani 1 1 d .
H13A H 0.4727 0.5617 0.2798 0.077 Uiso 1 1 calc R
H13B H 0.4534 0.5573 0.3178 0.077 Uiso 1 1 calc R
H13C H 0.4423 0.6518 0.2704 0.077 Uiso 1 1 calc R
C14 C 0.3206(2) 0.4809(6) 0.0841(4) 0.0523(19) Uani 1 1 d .
H14A H 0.3296 0.5025 0.1266 0.063 Uiso 1 1 calc R
H14B H 0.2915 0.4627 0.0589 0.063 Uiso 1 1 calc R
C15 C 0.3291(2) 0.5707(5) 0.0510(3) 0.0468(16) Uani 1 1 d .
H15A H 0.3079 0.6242 0.0340 0.070 Uiso 1 1 calc R
H15B H 0.3291 0.5401 0.0169 0.070 Uiso 1 1 calc R
H15C H 0.3556 0.6027 0.0818 0.070 Uiso 1 1 calc R
C16 C 0.2852(3) 0.1338(5) 0.0268(3) 0.0545(19) Uani 1 1 d .
H16A H 0.2608 0.1434 0.0258 0.065 Uiso 1 1 calc R
H16B H 0.3043 0.0881 0.0629 0.065 Uiso 1 1 calc R
C17 C 0.27316(19) 0.0796(5) -0.0346(3) 0.0467(16) Uani 1 1 d .
H17A H 0.2727 0.0035 -0.0301 0.070 Uiso 1 1 calc R
H17C H 0.2929 0.0973 -0.0430 0.070 Uiso 1 1 calc R
H17B H 0.2462 0.1037 -0.0695 0.070 Uiso 1 1 calc R
C18 C 0.3643(2) 0.0932(5) 0.3628(4) 0.0477(16) Uani 1 1 d .
C19 C 0.3961(2) 0.0600(6) 0.4242(4) 0.0548(18) Uani 1 1 d .
H19 H 0.4196 0.1022 0.4490 0.066 Uiso 1 1 calc R
C20 C 0.3933(2) -0.0343(6) 0.4491(3) 0.0502(17) Uani 1 1 d .
H20 H 0.4150 -0.0558 0.4901 0.060 Uiso 1 1 calc R
C21 C 0.3575(3) -0.0982(6) 0.4123(4) 0.067(2) Uani 1 1 d .
H21 H 0.3555 -0.1619 0.4288 0.080 Uiso 1 1 calc R
C22 C 0.3253(3) -0.0652(6) 0.3510(3) 0.059(2) Uani 1 1 d .
H22 H 0.3014 -0.1062 0.3265 0.071 Uiso 1 1 calc R
C23 C 0.3291(2) 0.0288(5) 0.3270(4) 0.0550(19) Uani 1 1 d .
C24 C 0.29252(18) 0.0565(5) 0.2605(3) 0.0403(14) Uani 1 1 d .
H24 H 0.2690 0.0143 0.2421 0.048 Uiso 1 1 calc R
C25 C 0.2548(2) 0.1535(6) 0.1578(4) 0.0518(18) Uani 1 1 d .
H25 H 0.2656 0.1657 0.1325 0.062 Uiso 1 1 calc R
C26 C 0.22638(18) 0.0536(5) 0.1314(3) 0.0471(17) Uani 1 1 d .
C27 C 0.2360(3) -0.0173(6) 0.0990(3) 0.0570(19) Uani 1 1 d .
H27 H 0.2580 -0.0023 0.0968 0.068 Uiso 1 1 calc R
C28 C 0.2129(2) -0.1080(7) 0.0710(3) 0.060(2) Uani 1 1 d .
H28 H 0.2192 -0.1576 0.0511 0.072 Uiso 1 1 calc R
C29 C 0.1814(3) -0.1214(7) 0.0737(4) 0.062(2) Uani 1 1 d .
H29 H 0.1673 -0.1859 0.0572 0.075 Uiso 1 1 calc R
C30 C 0.1665(2) -0.0562(5) 0.0966(3) 0.0470(16) Uani 1 1 d .
H30 H 0.1419 -0.0687 0.0917 0.056 Uiso 1 1 calc R
C31 C 0.1923(2) 0.0351(7) 0.1295(3) 0.0561(19) Uani 1 1 d .
H31 H 0.1855 0.0822 0.1498 0.067 Uiso 1 1 calc R
C32 C 0.23387(16) 0.2536(5) 0.1574(3) 0.0407(14) Uani 1 1 d .
H32 H 0.2207 0.2432 0.1793 0.049 Uiso 1 1 calc R
C33 C 0.2032(2) 0.2939(5) 0.0889(3) 0.0478(16) Uani 1 1 d .
C34 C 0.2128(2) 0.3079(6) 0.0457(3) 0.0546(17) Uani 1 1 d .
H34 H 0.2395 0.2959 0.0582 0.065 Uiso 1 1 calc R
C35 C 0.1819(2) 0.3401(6) -0.0167(3) 0.0461(15) Uani 1 1 d .
H35 H 0.1880 0.3498 -0.0460 0.055 Uiso 1 1 calc R
C36 C 0.1420(2) 0.3577(5) -0.0351(3) 0.0473(16) Uani 1 1 d .
H36 H 0.1215 0.3790 -0.0768 0.057 Uiso 1 1 calc R
C37 C 0.1322(3) 0.3438(7) 0.0083(4) 0.059(2) Uani 1 1 d .
H37 H 0.1054 0.3560 -0.0042 0.071 Uiso 1 1 calc R
C38 C 0.1626(2) 0.3120(7) 0.0698(3) 0.0560(19) Uani 1 1 d .
H38 H 0.1564 0.3023 0.0990 0.067 Uiso 1 1 calc R
C39 C 0.2611(2) 0.4356(6) 0.1818(4) 0.060(2) Uani 1 1 d .
H39 H 0.2334 0.4503 0.1498 0.072 Uiso 1 1 calc R
C40 C 0.2856(2) 0.5308(5) 0.2091(3) 0.0467(17) Uani 1 1 d .
C41 C 0.2659(2) 0.6298(6) 0.1886(3) 0.055(2) Uani 1 1 d .
H41 H 0.2380 0.6333 0.1547 0.066 Uiso 1 1 calc R
C42 C 0.2878(2) 0.7232(6) 0.2185(3) 0.0528(18) Uani 1 1 d .
H42 H 0.2744 0.7889 0.2045 0.063 Uiso 1 1 calc R
C43 C 0.3297(2) 0.7188(6) 0.2696(3) 0.0494(17) Uani 1 1 d .
H43 H 0.3442 0.7813 0.2899 0.059 Uiso 1 1 calc R
C44 C 0.3494(2) 0.6195(6) 0.2897(3) 0.059(2) Uani 1 1 d .
H44 H 0.3775 0.6159 0.3231 0.071 Uiso 1 1 calc R
C45 C 0.32739(18) 0.5262(5) 0.2602(3) 0.0399(14) Uani 1 1 d .
C46 C 0.0305(2) 0.4066(7) 0.3105(4) 0.0549(19) Uani 1 1 d .
H46 H 0.0037 0.4144 0.2689 0.066 Uiso 1 1 calc R
C47 C 0.04577(19) 0.3162(6) 0.3495(3) 0.0445(16) Uani 1 1 d .
H47 H 0.0320 0.2464 0.3359 0.053 Uiso 1 1 calc R
C48 C 0.0873(2) 0.3328(6) 0.4097(3) 0.0498(18) Uani 1 1 d .
H48 H 0.1050 0.2810 0.4437 0.060 Uiso 1 1 calc R
C49 C 0.09584(19) 0.4429(5) 0.4050(3) 0.0396(15) Uani 1 1 d .
H49 H 0.1212 0.4811 0.4374 0.047 Uiso 1 1 calc R
C50 C 0.06013(18) 0.4909(6) 0.3490(3) 0.0451(16) Uani 1 1 d .
H50 H 0.0574 0.5662 0.3366 0.054 Uiso 1 1 calc R
C51 C 0.1669(2) 0.0872(5) 0.4175(4) 0.0500(17) Uani 1 1 d .
H51A H 0.1935 0.1194 0.4493 0.060 Uiso 1 1 calc R
H51B H 0.1677 0.0606 0.3829 0.060 Uiso 1 1 calc R
C52 C 0.1591(2) -0.0069(6) 0.4480(3) 0.0543(19) Uani 1 1 d .
H52A H 0.1307 -0.0289 0.4198 0.081 Uiso 1 1 calc R
H52B H 0.1649 0.0155 0.4881 0.081 Uiso 1 1 calc R
H52C H 0.1767 -0.0658 0.4551 0.081 Uiso 1 1 calc R
C53 C 0.20186(17) 0.4189(5) 0.4534(3) 0.0387(14) Uani 1 1 d .
H53A H 0.1837 0.4783 0.4287 0.046 Uiso 1 1 calc R
H53B H 0.2197 0.4056 0.4401 0.046 Uiso 1 1 calc R
C54 C 0.2276(2) 0.4437(5) 0.5251(3) 0.0455(16) Uani 1 1 d .
H54A H 0.2351 0.3780 0.5488 0.068 Uiso 1 1 calc R
H54B H 0.2116 0.4869 0.5340 0.068 Uiso 1 1 calc R
H54C H 0.2522 0.4816 0.5376 0.068 Uiso 1 1 calc R
C55 C 0.1391(2) 0.6771(6) 0.3159(3) 0.055(2) Uani 1 1 d .
H55A H 0.1319 0.6635 0.2735 0.066 Uiso 1 1 calc R
H55B H 0.1689 0.6847 0.3452 0.066 Uiso 1 1 calc R
C56 C 0.1182(2) 0.7803(6) 0.3154(3) 0.0491(16) Uani 1 1 d .
H56A H 0.1105 0.7729 0.3442 0.074 Uiso 1 1 calc R
H56B H 0.0939 0.7934 0.2729 0.074 Uiso 1 1 calc R
H56C H 0.1370 0.8391 0.3289 0.074 Uiso 1 1 calc R
C57 C 0.0481(2) 0.5437(5) 0.1607(3) 0.0509(18) Uani 1 1 d .
H57A H 0.0220 0.5053 0.1359 0.061 Uiso 1 1 calc R
H57B H 0.0680 0.5025 0.1591 0.061 Uiso 1 1 calc R
C58 C 0.0422(2) 0.6511(6) 0.1286(4) 0.057(2) Uani 1 1 d .
H58A H 0.0687 0.6807 0.1440 0.085 Uiso 1 1 calc R
H58B H 0.0279 0.6990 0.1385 0.085 Uiso 1 1 calc R
H58C H 0.0262 0.6414 0.0831 0.085 Uiso 1 1 calc R
C59 C 0.0683(2) 0.0591(6) 0.2562(3) 0.0551(19) Uani 1 1 d .
H59A H 0.0806 0.0232 0.2970 0.066 Uiso 1 1 calc R
H59B H 0.0898 0.0766 0.2511 0.066 Uiso 1 1 calc R
C60 C 0.03487(19) -0.0099(6) 0.2010(3) 0.0496(17) Uani 1 1 d .
H60A H 0.0239 0.0262 0.1612 0.074 Uiso 1 1 calc R
H60B H 0.0131 -0.0221 0.2057 0.074 Uiso 1 1 calc R
H60C H 0.0466 -0.0771 0.2013 0.074 Uiso 1 1 calc R
C61 C -0.01467(19) 0.2738(6) 0.1278(3) 0.0475(16) Uani 1 1 d .
H61A H 0.0009 0.2242 0.1206 0.057 Uiso 1 1 calc R
H61B H -0.0252 0.3295 0.0956 0.057 Uiso 1 1 calc R
C62 C -0.0516(2) 0.2139(7) 0.1181(4) 0.067(2) Uani 1 1 d .
H62A H -0.0711 0.2647 0.1139 0.100 Uiso 1 1 calc R
H62B H -0.0420 0.1686 0.1543 0.100 Uiso 1 1 calc R
H62C H -0.0647 0.1711 0.0800 0.100 Uiso 1 1 calc R
C63 C 0.1612(2) 0.0346(6) 0.2259(3) 0.0472(16) Uani 1 1 d .
C64 C 0.1396(2) -0.0601(5) 0.1973(4) 0.0476(17) Uani 1 1 d .
H64 H 0.1117 -0.0576 0.1633 0.057 Uiso 1 1 calc R
C65 C 0.15967(19) -0.1585(5) 0.2194(3) 0.0399(14) Uani 1 1 d .
H65 H 0.1452 -0.2216 0.2003 0.048 Uiso 1 1 calc R
C66 C 0.2015(2) -0.1617(6) 0.2703(3) 0.0455(15) Uani 1 1 d .
H66 H 0.2150 -0.2271 0.2851 0.055 Uiso 1 1 calc R
C67 C 0.2230(3) -0.0670(6) 0.2989(4) 0.063(2) Uani 1 1 d .
H67 H 0.2509 -0.0694 0.3329 0.075 Uiso 1 1 calc R
C68 C 0.2030(2) 0.0308(6) 0.2766(3) 0.0518(19) Uani 1 1 d .
C69 C 0.2273(2) 0.1268(7) 0.3119(4) 0.062(2) Uani 1 1 d .
H69 H 0.2551 0.1172 0.3453 0.074 Uiso 1 1 calc R
C70 C 0.2427(2) 0.3132(6) 0.3463(3) 0.0534(18) Uani 1 1 d .
H70 H 0.2286 0.3448 0.3634 0.064 Uiso 1 1 calc R
C71 C 0.28487(18) 0.2746(6) 0.4040(3) 0.0495(17) Uani 1 1 d .
C72 C 0.28437(19) 0.2137(5) 0.4486(3) 0.0488(18) Uani 1 1 d .
H72 H 0.2595 0.1999 0.4426 0.059 Uiso 1 1 calc R
C73 C 0.3212(2) 0.1735(6) 0.5021(3) 0.0528(19) Uani 1 1 d .
H73 H 0.3208 0.1324 0.5318 0.063 Uiso 1 1 calc R
C74 C 0.3585(2) 0.1945(6) 0.5111(3) 0.0520(19) Uani 1 1 d .
H74 H 0.3831 0.1679 0.5470 0.062 Uiso 1 1 calc R
C75 C 0.3589(2) 0.2555(7) 0.4664(3) 0.059(2) Uani 1 1 d .
H75 H 0.3838 0.2692 0.4722 0.071 Uiso 1 1 calc R
C76 C 0.32215(18) 0.2957(6) 0.4130(3) 0.0487(17) Uani 1 1 d .
H76 H 0.3225 0.3369 0.3833 0.058 Uiso 1 1 calc R
C77 C 0.24209(18) 0.3989(6) 0.3027(3) 0.0473(17) Uani 1 1 d .
H77 H 0.2583 0.3752 0.2875 0.057 Uiso 1 1 calc R
C78 C 0.26175(18) 0.5026(5) 0.3452(3) 0.0380(14) Uani 1 1 d .
C79 C 0.2988(2) 0.5420(7) 0.3591(4) 0.0560(19) Uani 1 1 d .
H79 H 0.3121 0.5062 0.3444 0.067 Uiso 1 1 calc R
C80 C 0.3158(2) 0.6352(6) 0.3950(3) 0.0494(17) Uani 1 1 d .
H80 H 0.3405 0.6617 0.4043 0.059 Uiso 1 1 calc R
C81 C 0.2959(2) 0.6887(6) 0.4170(3) 0.057(2) Uani 1 1 d .
H81 H 0.3073 0.7509 0.4410 0.069 Uiso 1 1 calc R
C82 C 0.2588(2) 0.6490(6) 0.4032(4) 0.0515(18) Uani 1 1 d .
H82 H 0.2455 0.6848 0.4178 0.062 Uiso 1 1 calc R
C83 C 0.24182(17) 0.5557(6) 0.3673(3) 0.0400(14) Uani 1 1 d .
H83 H 0.2171 0.5290 0.3581 0.048 Uiso 1 1 calc R
C84 C 0.1921(2) 0.4951(6) 0.2132(3) 0.0436(15) Uani 1 1 d .
H84 H 0.2146 0.5401 0.2285 0.052 Uiso 1 1 calc R
C85 C 0.15346(18) 0.5242(5) 0.1518(3) 0.0391(14) Uani 1 1 d .
C86 C 0.1538(2) 0.6236(6) 0.1278(3) 0.0482(17) Uani 1 1 d .
H86 H 0.1773 0.6664 0.1508 0.058 Uiso 1 1 calc R
C87 C 0.11905(17) 0.6590(6) 0.0696(3) 0.0395(14) Uani 1 1 d .
H87 H 0.1193 0.7252 0.0534 0.047 Uiso 1 1 calc R
C88 C 0.0839(2) 0.5947(5) 0.0354(3) 0.0484(17) Uani 1 1 d .
H88 H 0.0606 0.6183 -0.0035 0.058 Uiso 1 1 calc R
C89 C 0.08351(19) 0.4953(6) 0.0593(3) 0.053(2) Uani 1 1 d .
H89 H 0.0600 0.4526 0.0364 0.064 Uiso 1 1 calc R
C90 C 0.1183(2) 0.4601(6) 0.1176(3) 0.0469(17) Uani 1 1 d .
Co1 Co 0.39765(3) 0.19019(12) 0.15201(4) 0.0441(2) Uani 1 1 d .
Co2 Co 0.08538(3) 0.37181(11) 0.32682(4) 0.0406(2) Uani 1 1 d .
Dy1 Dy 0.342304(9) 0.26340(9) 0.247716(14) 0.04295(8) Uani 1 1 d .
Dy2 Dy 0.144133(8) 0.29548(9) 0.236478(13) 0.03820(8) Uani 1 1 d .
N1 N 0.29156(18) 0.1313(5) 0.2284(3) 0.0519(16) Uani 1 1 d .
N2 N 0.26862(17) 0.3328(5) 0.1917(3) 0.0432(13) Uani 1 1 d .
N3 N 0.21398(17) 0.2158(5) 0.3008(3) 0.0452(14) Uani 1 1 d .
N4 N 0.19783(17) 0.4141(5) 0.2477(3) 0.0513(16) Uani 1 1 d .
O1 O 0.40685(12) 0.2936(5) 0.2706(2) 0.0515(12) Uani 1 1 d .
O2 O 0.36201(15) -0.0297(4) 0.1491(3) 0.0555(14) Uani 1 1 d .
O3 O 0.42395(14) 0.0110(4) 0.2533(2) 0.0495(13) Uani 1 1 d .
O4 O 0.35677(14) 0.1046(4) 0.2195(2) 0.0490(12) Uani 1 1 d .
O5 O 0.47275(13) 0.2415(4) 0.2860(2) 0.0492(12) Uani 1 1 d .
O6 O 0.43561(14) 0.4077(5) 0.2241(2) 0.0531(13) Uani 1 1 d .
O7 O 0.32132(14) 0.2933(5) 0.1431(2) 0.0549(12) Uani 1 1 d .
O8 O 0.34546(14) 0.3910(4) 0.0871(2) 0.0534(14) Uani 1 1 d .
O9 O 0.30386(13) 0.2335(4) 0.0353(2) 0.0494(12) Uani 1 1 d .
O10 O 0.36806(16) 0.1884(4) 0.3413(2) 0.0580(14) Uani 1 1 d .
O11 O 0.34793(15) 0.4288(4) 0.2827(2) 0.0529(13) Uani 1 1 d .
O12 O 0.16298(13) 0.2679(4) 0.33816(19) 0.0472(11) Uani 1 1 d .
O13 O 0.13476(14) 0.1672(4) 0.3929(2) 0.0464(11) Uani 1 1 d .
O14 O 0.17783(13) 0.3234(4) 0.44418(19) 0.0442(12) Uani 1 1 d .
O15 O 0.12891(16) 0.4548(3) 0.2645(2) 0.0441(11) Uani 1 1 d .
O16 O 0.12570(12) 0.5880(4) 0.33585(19) 0.0359(10) Uani 1 1 d .
O17 O 0.06178(16) 0.5482(4) 0.2259(2) 0.0508(13) Uani 1 1 d .
O18 O 0.07988(13) 0.2584(5) 0.2115(2) 0.0472(11) Uani 1 1 d .
O19 O 0.04536(15) 0.1566(4) 0.2518(2) 0.0521(13) Uani 1 1 d .
O20 O 0.01263(13) 0.3209(4) 0.1891(2) 0.0465(12) Uani 1 1 d .
O21 O 0.13992(15) 0.1261(4) 0.2029(2) 0.0528(13) Uani 1 1 d .
O22 O 0.11773(13) 0.3636(5) 0.1405(2) 0.0492(13) Uani 1 1 d .
O1W O 0.5000 0.8640(9) 1.0000 0.059(3) Uani 0.80 2 d SP
H1X H 0.4962 0.8405 0.9661 0.071 Uiso 0.40 1 d PR
H1Y H 0.5199 0.8300 1.0320 0.071 Uiso 0.40 1 d PR
O2W O 0.5000 0.1165(10) 0.5000 0.076(3) Uani 0.80 2 d SP
H2X H 0.5118 0.0574 0.5178 0.091 Uiso 0.40 1 d PR
H2Y H 0.5130 0.1475 0.4874 0.091 Uiso 0.40 1 d PR
O3W O 0.0842(3) 0.1829(10) 0.0501(5) 0.053(3) Uani 0.40 1 d P
H3X H 0.0856 0.2294 0.0753 0.063 Uiso 0.40 1 d PR
H3Y H 0.0821 0.1207 0.0614 0.063 Uiso 0.40 1 d PR
O4W O 0.9693(4) 0.9598(11) 0.0015(8) 0.069(5) Uani 0.40 1 d P
H4X H 0.9945 0.9722 0.0316 0.083 Uiso 0.40 1 d PR
H4Y H 0.9538 0.9974 0.0069 0.083 Uiso 0.40 1 d PR
O5W O 0.0499(3) 0.0807(11) 0.4679(6) 0.061(4) Uani 0.40 1 d P
H5X H 0.0332 0.1332 0.4549 0.073 Uiso 0.40 1 d PR
H5Y H 0.0510 0.0485 0.4978 0.073 Uiso 0.40 1 d PR
O6W O 0.0000 0.8725(8) 0.5000 0.065(3) Uani 0.80 2 d SP
H6X H -0.0209 0.8550 0.4993 0.077 Uiso 0.40 1 d PR
H6Y H 0.0209 0.8360 0.5284 0.077 Uiso 0.40 1 d PR
O7W O 0.5000 0.7288(11) 0.5000 0.072(4) Uani 0.60 2 d SP
H7X H 0.5212 0.7351 0.5000 0.086 Uiso 0.30 1 d PR
H7Y H 0.5058 0.6892 0.5310 0.086 Uiso 0.30 1 d PR
O8W O 0.9114(6) 0.9394(15) 0.4064(8) 0.072(6) Uani 0.30 1 d P
H8X H 0.9215 0.8793 0.4067 0.086 Uiso 0.30 1 d PR
H8Y H 0.9302 0.9779 0.4370 0.086 Uiso 0.30 1 d PR
P1 P 0.38291(6) 0.06886(18) 0.19679(8) 0.0447(4) Uani 1 1 d .
P2 P 0.42708(5) 0.2890(2) 0.23802(8) 0.0487(4) Uani 1 1 d .
P3 P 0.34000(5) 0.27590(18) 0.10850(8) 0.0443(4) Uani 1 1 d .
P4 P 0.14329(5) 0.28486(17) 0.37369(7) 0.0405(4) Uani 1 1 d .
P5 P 0.10228(5) 0.49014(17) 0.28322(8) 0.0397(4) Uani 1 1 d .
P6 P 0.05809(5) 0.27350(18) 0.24229(7) 0.0464(4) Uani 1 1 d .

loop_
_atom_site_aniso_label
_atom_site_aniso_U_11
_atom_site_aniso_U_22
_atom_site_aniso_U_33
_atom_site_aniso_U_23
_atom_site_aniso_U_13
_atom_site_aniso_U_12
C1 0.065(5) 0.067(6) 0.054(4) -0.001(4) 0.039(4) -0.001(4)
C2 0.063(5) 0.057(5) 0.059(4) 0.000(4) 0.042(4) 0.019(4)
C3 0.053(4) 0.047(5) 0.048(4) 0.003(4) 0.015(3) 0.022(4)
C4 0.056(5) 0.045(4) 0.080(5) 0.019(4) 0.040(4) 0.020(4)
C5 0.050(4) 0.054(5) 0.035(3) 0.028(3) 0.021(3) 0.020(3)
C6 0.065(5) 0.029(4) 0.102(6) 0.010(4) 0.049(5) 0.002(3)
C7 0.050(4) 0.051(5) 0.038(3) -0.003(3) 0.011(3) 0.004(3)
C8 0.043(4) 0.056(5) 0.032(3) 0.001(3) -0.003(3) -0.004(3)
C9 0.022(3) 0.063(4) 0.023(3) -0.002(3) -0.003(2) 0.001(3)
C10 0.021(3) 0.070(5) 0.067(4) -0.010(4) 0.012(3) -0.007(3)
C11 0.053(4) 0.041(4) 0.067(5) 0.002(3) 0.035(4) -0.010(3)
C12 0.044(4) 0.042(4) 0.039(3) -0.014(3) 0.003(3) -0.001(3)
C13 0.039(3) 0.037(4) 0.042(3) -0.008(3) 0.004(3) 0.013(3)
C14 0.028(3) 0.038(4) 0.063(4) 0.012(3) 0.010(3) 0.009(3)
C15 0.040(3) 0.034(3) 0.047(4) 0.021(3) 0.015(3) 0.020(3)
C16 0.091(6) 0.029(3) 0.047(4) 0.006(3) 0.042(4) 0.009(3)
C17 0.033(3) 0.043(4) 0.029(3) 0.003(3) -0.001(2) 0.000(3)
C18 0.036(3) 0.040(4) 0.062(4) 0.000(3) 0.025(3) 0.010(3)
C19 0.059(4) 0.048(4) 0.056(4) -0.008(3) 0.033(4) -0.001(3)
C20 0.057(4) 0.041(4) 0.034(3) 0.005(3) 0.017(3) 0.015(3)
C21 0.101(7) 0.023(3) 0.059(4) -0.015(3) 0.037(5) 0.004(4)
C22 0.088(6) 0.038(4) 0.049(4) -0.027(3) 0.039(4) -0.015(4)
C23 0.062(5) 0.028(3) 0.054(4) -0.015(3) 0.023(4) -0.002(3)
C24 0.033(3) 0.043(3) 0.041(3) -0.017(3) 0.020(3) -0.022(3)
C25 0.042(4) 0.039(4) 0.057(4) -0.022(3) 0.019(3) -0.004(3)
C26 0.026(3) 0.024(3) 0.062(4) -0.008(3) 0.009(3) 0.005(2)
C27 0.078(5) 0.036(4) 0.049(4) -0.013(3) 0.033(4) -0.015(3)
C28 0.043(4) 0.070(5) 0.042(4) -0.030(4) 0.010(3) -0.029(4)
C29 0.061(5) 0.047(4) 0.050(4) -0.010(4) 0.016(4) -0.017(4)
C30 0.043(4) 0.037(4) 0.038(3) 0.017(3) 0.011(3) 0.004(3)
C31 0.032(3) 0.063(5) 0.044(4) -0.019(3) 0.007(3) -0.013(3)
C32 0.025(3) 0.050(4) 0.030(3) -0.019(3) 0.006(2) -0.013(3)
C33 0.055(4) 0.032(3) 0.041(3) -0.007(3) 0.019(3) 0.023(3)
C34 0.051(4) 0.057(5) 0.053(4) -0.004(4) 0.029(3) -0.004(3)
C35 0.039(3) 0.047(4) 0.047(4) -0.011(3) 0.022(3) -0.006(3)
C36 0.060(4) 0.032(3) 0.047(4) 0.002(3) 0.030(3) 0.014(3)
C37 0.066(5) 0.061(5) 0.061(4) 0.016(4) 0.044(4) 0.030(4)
C38 0.042(3) 0.072(5) 0.047(3) -0.017(4) 0.022(3) -0.013(3)
C39 0.042(4) 0.035(4) 0.071(5) -0.009(3) 0.015(4) 0.009(3)
C40 0.052(4) 0.033(3) 0.031(3) -0.013(3) 0.012(3) 0.012(3)
C41 0.046(4) 0.040(4) 0.043(4) -0.011(3) 0.005(3) 0.002(3)
C42 0.046(4) 0.042(4) 0.038(3) -0.014(3) 0.006(3) 0.000(3)
C43 0.041(3) 0.058(4) 0.036(3) -0.018(3) 0.015(3) -0.002(3)
C44 0.039(4) 0.046(4) 0.040(4) -0.003(3) -0.005(3) 0.009(3)
C45 0.035(3) 0.053(4) 0.050(3) -0.012(3) 0.035(3) -0.005(3)
C46 0.031(3) 0.064(5) 0.056(4) -0.005(4) 0.018(3) 0.002(3)
C47 0.039(3) 0.046(4) 0.040(3) -0.004(3) 0.018(3) -0.002(3)
C48 0.052(4) 0.038(4) 0.034(3) -0.014(3) 0.011(3) -0.005(3)
C49 0.036(3) 0.036(4) 0.030(3) -0.010(3) 0.011(3) 0.004(3)
C50 0.023(3) 0.040(4) 0.059(4) 0.002(3) 0.016(3) 0.009(3)
C51 0.061(5) 0.031(4) 0.055(4) 0.009(3) 0.033(4) 0.005(3)
C52 0.058(4) 0.034(4) 0.036(3) 0.005(3) 0.008(3) -0.012(3)
C53 0.016(2) 0.048(4) 0.034(3) 0.002(3) 0.005(2) -0.006(2)
C54 0.041(4) 0.037(4) 0.040(3) 0.004(3) 0.013(3) 0.000(3)
C55 0.038(4) 0.046(4) 0.034(3) 0.014(3) -0.005(3) 0.000(3)
C56 0.046(3) 0.054(4) 0.026(2) -0.006(3) 0.009(2) -0.003(3)
C57 0.047(4) 0.031(3) 0.045(4) 0.009(3) 0.010(3) 0.022(3)
C58 0.043(4) 0.060(5) 0.058(4) 0.040(4) 0.026(3) 0.022(3)
C59 0.034(3) 0.060(5) 0.035(3) 0.014(3) 0.000(3) 0.001(3)
C60 0.028(3) 0.048(4) 0.058(4) 0.009(3) 0.018(3) 0.009(3)
C61 0.046(3) 0.045(4) 0.031(3) 0.005(3) 0.011(3) 0.010(3)
C62 0.049(4) 0.057(5) 0.064(5) -0.024(4) 0.017(4) -0.005(4)
C63 0.053(4) 0.047(4) 0.049(4) -0.003(3) 0.034(3) -0.004(3)
C64 0.054(4) 0.040(4) 0.064(4) -0.019(3) 0.043(4) -0.022(3)
C65 0.042(3) 0.043(3) 0.045(3) 0.007(3) 0.031(3) -0.012(3)
C66 0.046(4) 0.041(3) 0.051(4) -0.006(3) 0.029(3) -0.012(3)
C67 0.054(4) 0.036(4) 0.049(4) 0.000(3) 0.003(3) -0.004(3)
C68 0.043(4) 0.050(4) 0.037(3) -0.009(3) 0.010(3) 0.014(3)
C69 0.036(4) 0.050(5) 0.084(6) -0.011(4) 0.026(4) 0.011(3)
C70 0.042(4) 0.042(4) 0.036(3) 0.005(3) 0.001(3) 0.003(3)
C71 0.029(3) 0.054(4) 0.039(3) -0.005(3) 0.005(2) 0.014(3)
C72 0.027(3) 0.031(3) 0.043(4) 0.012(3) -0.005(3) 0.007(2)
C73 0.029(3) 0.054(4) 0.041(4) 0.006(3) 0.002(3) -0.010(3)
C74 0.035(3) 0.064(5) 0.022(3) -0.015(3) -0.004(3) 0.004(3)
C75 0.040(3) 0.070(5) 0.055(4) -0.026(4) 0.020(3) 0.002(4)
C76 0.039(3) 0.040(3) 0.030(3) 0.000(3) -0.001(2) -0.021(3)
C77 0.019(3) 0.047(4) 0.040(3) 0.012(3) -0.003(3) 0.008(2)
C78 0.029(3) 0.038(3) 0.032(3) 0.008(3) 0.010(2) 0.013(2)
C79 0.045(4) 0.055(5) 0.053(4) 0.001(4) 0.020(3) -0.007(3)
C80 0.038(3) 0.050(4) 0.036(3) -0.007(3) 0.008(3) -0.007(3)
C81 0.060(5) 0.053(5) 0.035(3) -0.017(3) 0.015(3) -0.013(4)
C82 0.040(4) 0.041(4) 0.057(4) 0.000(3) 0.019(3) 0.007(3)
C83 0.020(3) 0.053(4) 0.031(3) 0.000(3) 0.006(2) -0.010(2)
C84 0.038(3) 0.051(4) 0.038(3) 0.009(3) 0.020(3) 0.005(3)
C85 0.027(3) 0.039(3) 0.039(3) 0.008(3) 0.013(3) 0.004(2)
C86 0.026(3) 0.051(4) 0.038(3) 0.007(3) 0.003(3) -0.001(3)
C87 0.024(3) 0.049(4) 0.038(3) 0.006(3) 0.014(3) 0.009(3)
C88 0.038(3) 0.040(4) 0.044(3) -0.010(3) 0.011(3) 0.015(3)
C89 0.027(3) 0.034(4) 0.052(4) -0.010(3) -0.003(3) 0.006(3)
C90 0.041(4) 0.045(4) 0.025(3) -0.006(3) 0.003(3) -0.013(3)
Co1 0.0385(5) 0.0407(5) 0.0386(4) 0.0093(4) 0.0146(4) 0.0090(4)
Co2 0.0374(5) 0.0359(5) 0.0313(4) -0.0103(4) 0.0106(4) 0.0061(4)
Dy1 0.03568(16) 0.04675(19) 0.04253(15) -0.00053(13) 0.02080(13) -0.00100(12)
Dy2 0.03052(14) 0.03736(16) 0.03465(13) -0.00149(12) 0.01241(11) 0.00036(11)
N1 0.040(3) 0.035(3) 0.065(4) 0.006(3) 0.022(3) -0.007(2)
N2 0.038(3) 0.033(3) 0.039(3) -0.009(2) 0.012(2) -0.010(2)
N3 0.037(3) 0.043(3) 0.044(3) 0.001(3) 0.018(3) 0.009(2)
N4 0.032(3) 0.048(4) 0.047(3) 0.005(3) 0.008(3) -0.008(2)
O1 0.029(2) 0.059(3) 0.054(2) -0.019(3) 0.0175(19) -0.011(2)
O2 0.044(3) 0.034(3) 0.088(4) 0.001(3) 0.038(3) -0.003(2)
O3 0.037(3) 0.051(3) 0.036(2) 0.004(2) 0.008(2) 0.015(2)
O4 0.032(2) 0.053(3) 0.047(3) 0.003(2) 0.015(2) 0.001(2)
O5 0.026(2) 0.040(3) 0.058(3) -0.014(2) 0.012(2) -0.0116(19)
O6 0.034(3) 0.064(4) 0.054(3) -0.012(3) 0.022(2) -0.008(2)
O7 0.047(3) 0.068(3) 0.041(2) 0.012(3) 0.021(2) 0.011(3)
O8 0.037(3) 0.029(3) 0.052(3) 0.002(2) 0.002(2) -0.0002(19)
O9 0.029(2) 0.041(3) 0.056(3) 0.001(2) 0.013(2) 0.0015(18)
O10 0.055(3) 0.043(3) 0.053(3) 0.014(2) 0.018(3) 0.009(2)
O11 0.043(3) 0.048(3) 0.045(3) -0.007(2) 0.013(2) -0.006(2)
O12 0.039(2) 0.054(3) 0.036(2) 0.013(2) 0.0149(18) 0.021(2)
O13 0.042(3) 0.043(3) 0.042(2) 0.005(2) 0.018(2) 0.001(2)
O14 0.040(2) 0.043(3) 0.0275(19) 0.0169(19) 0.0080(19) 0.0016(19)
O15 0.061(3) 0.017(2) 0.063(3) 0.011(2) 0.042(3) 0.0112(19)
O16 0.023(2) 0.041(3) 0.034(2) -0.0101(19) 0.0107(18) 0.0060(16)
O17 0.052(3) 0.039(3) 0.038(2) 0.014(2) 0.014(2) 0.020(2)
O18 0.039(2) 0.054(3) 0.036(2) 0.013(2) 0.0149(19) 0.001(2)
O19 0.043(3) 0.053(3) 0.039(2) -0.008(2) 0.013(2) 0.006(2)
O20 0.034(2) 0.063(4) 0.034(2) -0.014(2) 0.0160(19) 0.005(2)
O21 0.044(3) 0.039(3) 0.051(3) -0.008(2) 0.014(2) 0.005(2)
O22 0.024(2) 0.071(4) 0.031(2) -0.003(2) 0.0042(19) -0.021(2)
O1W 0.038(5) 0.099(8) 0.023(4) 0.000 0.009(3) 0.000
O2W 0.051(6) 0.089(8) 0.032(5) 0.000 -0.006(4) 0.000
O3W 0.037(6) 0.046(7) 0.037(6) 0.013(5) 0.000(5) 0.008(5)
O4W 0.061(8) 0.069(9) 0.114(12) 0.066(9) 0.072(9) 0.035(7)
O5W 0.028(6) 0.066(9) 0.066(8) 0.028(7) 0.014(6) 0.003(5)
O6W 0.061(6) 0.048(6) 0.050(5) 0.000 0.013(5) 0.000
O7W 0.051(7) 0.051(8) 0.083(9) 0.000 0.022(7) 0.000
O8W 0.054(11) 0.057(11) 0.046(9) 0.027(8) -0.004(8) 0.010(8)
P1 0.0456(10) 0.0419(10) 0.0336(8) 0.0042(8) 0.0159(8) 0.0060(8)
P2 0.0373(8) 0.0553(12) 0.0469(8) 0.0032(10) 0.0210(7) 0.0020(9)
P3 0.0385(8) 0.0428(11) 0.0395(8) 0.0124(8) 0.0163(7) 0.0087(7)
P4 0.0402(8) 0.0287(9) 0.0391(7) -0.0048(7) 0.0157(7) 0.0034(7)
P5 0.0294(8) 0.0360(9) 0.0375(8) -0.0103(7) 0.0106(7) 0.0061(6)
P6 0.0430(9) 0.0416(11) 0.0333(7) -0.0103(8) 0.0106(7) 0.0061(8)

loop_
_atom_type_symbol
_atom_type_description
_atom_type_scat_dispersion_real
_atom_type_scat_dispersion_imag
_atom_type_scat_source
C C 0.0033 0.0016 'International Tables Vol C Tables 4.2.6.8 and 6.1.1.4'
H H 0.0000 0.0000 'International Tables Vol C Tables 4.2.6.8 and 6.1.1.4'
N N 0.0061 0.0033 'International Tables Vol C Tables 4.2.6.8 and 6.1.1.4'
O O 0.0106 0.0060 'International Tables Vol C Tables 4.2.6.8 and 6.1.1.4'
P P 0.1023 0.0942 'International Tables Vol C Tables 4.2.6.8 and 6.1.1.4'
Co Co 0.3494 0.9721 'International Tables Vol C Tables 4.2.6.8 and 6.1.1.4'
Dy Dy -0.1892 4.4098 'International Tables Vol C Tables 4.2.6.8 and 6.1.1.4'

loop_
_geom_angle_atom_site_label_1
_geom_angle_atom_site_label_2
_geom_angle_atom_site_label_3
_geom_angle
C5 C1 C2 115.5(8)
C5 C1 Co1 73.3(4)
C2 C1 Co1 78.6(5)
C5 C1 H1 122.1
C2 C1 H1 122.1
Co1 C1 H1 122.1
C1 C2 C3 100.7(8)
C1 C2 Co1 63.5(4)
C3 C2 Co1 69.0(4)
C1 C2 H2 129.6
C3 C2 H2 129.6
Co1 C2 H2 129.6
C4 C3 C2 109.4(8)
C4 C3 Co1 70.3(5)
C2 C3 Co1 72.7(4)
C4 C3 H3 125.3
C2 C3 H3 125.3
Co1 C3 H3 125.3
C3 C4 C5 111.3(7)
C3 C4 Co1 73.1(5)
C5 C4 Co1 69.2(4)
C3 C4 H4 124.4
C5 C4 H4 124.4
Co1 C4 H4 124.4
C1 C5 C4 102.8(8)
C1 C5 Co1 67.9(4)
C4 C5 Co1 72.5(5)
C1 C5 H5 128.4
C4 C5 H5 128.4
Co1 C5 H5 128.4
O2 C6 C7 113.5(7)
O2 C6 H6A 108.9
C7 C6 H6A 108.9
O2 C6 H6B 108.9
C7 C6 H6B 108.9
H6A C6 H6B 107.7
C6 C7 H7A 109.5
C6 C7 H7B 109.5
H7A C7 H7B 109.5
C6 C7 H7C 109.5
H7A C7 H7C 109.5
H7B C7 H7C 109.5
O3 C8 C9 105.8(5)
O3 C8 H8A 110.6
C9 C8 H8A 110.6
O3 C8 H8B 110.6
C9 C8 H8B 110.6
H8A C8 H8B 108.7
C8 C9 H9A 109.5
C8 C9 H9B 109.5
H9A C9 H9B 109.5
C8 C9 H9C 109.5
H9A C9 H9C 109.5
H9B C9 H9C 109.5
O5 C10 C11 110.2(6)
O5 C10 H10A 109.6
C11 C10 H10A 109.6
O5 C10 H10B 109.6
C11 C10 H10B 109.6
H10A C10 H10B 108.1
C10 C11 H11A 109.5
C10 C11 H11B 109.5
H11A C11 H11B 109.5
C10 C11 H11C 109.5
H11A C11 H11C 109.5
H11B C11 H11C 109.5
C13 C12 O6 101.1(5)
C13 C12 H12A 111.6
O6 C12 H12A 111.6
C13 C12 H12B 111.6
O6 C12 H12B 111.6
H12A C12 H12B 109.4
C12 C13 H13A 109.5
C12 C13 H13B 109.5
H13A C13 H13B 109.5
C12 C13 H13C 109.5
H13A C13 H13C 109.5
H13B C13 H13C 109.5
O8 C14 C15 102.7(5)
O8 C14 H14A 111.2
C15 C14 H14A 111.2
O8 C14 H14B 111.2
C15 C14 H14B 111.2
H14A C14 H14B 109.1
C14 C15 H15A 109.5
C14 C15 H15B 109.5
H15A C15 H15B 109.5
C14 C15 H15C 109.5
H15A C15 H15C 109.5
H15B C15 H15C 109.5
O9 C16 C17 112.0(5)
O9 C16 H16A 109.2
C17 C16 H16A 109.2
O9 C16 H16B 109.2
C17 C16 H16B 109.2
H16A C16 H16B 107.9
C16 C17 H17A 109.5
C16 C17 H17C 109.5
H17A C17 H17C 109.5
C16 C17 H17B 109.5
H17A C17 H17B 109.5
H17C C17 H17B 109.5
O10 C18 C19 118.8(6)
O10 C18 C23 123.0(6)
C19 C18 C23 118.2(7)
C20 C19 C18 121.2(7)
C20 C19 H19 119.4
C18 C19 H19 119.4
C19 C20 C21 119.8(7)
C19 C20 H20 120.1
C21 C20 H20 120.1
C22 C21 C20 119.6(7)
C22 C21 H21 120.2
C20 C21 H21 120.2
C23 C22 C21 119.4(8)
C23 C22 H22 120.3
C21 C22 H22 120.3
C22 C23 C18 121.8(7)
C22 C23 C24 114.9(6)
C18 C23 C24 123.2(7)
N1 C24 C23 124.6(5)
N1 C24 H24 117.7
C23 C24 H24 117.7
C32 C25 C26 114.0(6)
C32 C25 N1 107.2(5)
C26 C25 N1 108.3(6)
C32 C25 H25 109.1
C26 C25 H25 109.1
N1 C25 H25 109.1
C31 C26 C27 119.2(6)
C31 C26 C25 128.1(6)
C27 C26 C25 112.3(6)
C28 C27 C26 119.7(8)
C28 C27 H27 120.2
C26 C27 H27 120.2
C29 C28 C27 116.7(8)
C29 C28 H28 121.6
C27 C28 H28 121.6
C28 C29 C30 129.5(8)
C28 C29 H29 115.3
C30 C29 H29 115.3
C29 C30 C31 113.4(7)
C29 C30 H30 123.3
C31 C30 H30 123.3
C26 C31 C30 121.0(7)
C26 C31 H31 119.5
C30 C31 H31 119.5
N2 C32 C25 103.1(4)
N2 C32 C33 107.4(5)
C25 C32 C33 110.3(5)
N2 C32 H32 111.9
C25 C32 H32 111.9
C33 C32 H32 111.9
C34 C33 C38 120.1(6)
C34 C33 C32 124.0(6)
C38 C33 C32 115.8(6)
C33 C34 C35 119.4(7)
C33 C34 H34 120.3
C35 C34 H34 120.3
C36 C35 C34 120.0(7)
C36 C35 H35 120.0
C34 C35 H35 120.0
C35 C36 C37 120.9(7)
C35 C36 H36 119.6
C37 C36 H36 119.6
C38 C37 C36 119.1(7)
C38 C37 H37 120.5
C36 C37 H37 120.5
C37 C38 C33 120.6(7)
C37 C38 H38 119.7
C33 C38 H38 119.7
N2 C39 C40 134.8(6)
N2 C39 H39 112.6
C40 C39 H39 112.6
C45 C40 C41 119.5(6)
C45 C40 C39 121.5(6)
C41 C40 C39 118.6(6)
C42 C41 C40 120.3(6)
C42 C41 H41 119.8
C40 C41 H41 119.8
C41 C42 C43 120.3(7)
C41 C42 H42 119.8
C43 C42 H42 119.8
C42 C43 C44 119.2(7)
C42 C43 H43 120.4
C44 C43 H43 120.4
C45 C44 C43 120.3(6)
C45 C44 H44 119.8
C43 C44 H44 119.8
C44 C45 O11 118.5(5)
C44 C45 C40 120.3(6)
O11 C45 C40 121.1(5)
C47 C46 C50 105.0(6)
C47 C46 Co2 73.4(4)
C50 C46 Co2 70.5(4)
C47 C46 H46 127.2
C50 C46 H46 127.2
Co2 C46 H46 127.2
C46 C47 C48 113.0(6)
C46 C47 Co2 67.1(4)
C48 C47 Co2 71.5(4)
C46 C47 H47 123.3
C48 C47 H47 123.3
Co2 C47 H47 123.3
C49 C48 C47 102.8(6)
C49 C48 Co2 64.6(4)
C47 C48 Co2 67.9(4)
C49 C48 H48 128.6
C47 C48 H48 128.6
Co2 C48 H48 128.6
C50 C49 C48 109.9(6)
C50 C49 Co2 71.1(4)
C48 C49 Co2 75.1(4)
C50 C49 H49 124.9
C48 C49 H49 124.9
Co2 C49 H49 124.9
C49 C50 C46 108.2(6)
C49 C50 Co2 67.6(4)
C46 C50 Co2 67.7(4)
C49 C50 H50 125.7
C46 C50 H50 125.7
Co2 C50 H50 125.7
O13 C51 C52 110.7(5)
O13 C51 H51A 109.5
C52 C51 H51A 109.5
O13 C51 H51B 109.5
C52 C51 H51B 109.5
H51A C51 H51B 108.1
C51 C52 H52A 109.5
C51 C52 H52B 109.5
H52A C52 H52B 109.5
C51 C52 H52C 109.5
H52A C52 H52C 109.5
H52B C52 H52C 109.5
O14 C53 C54 105.7(5)
O14 C53 H53A 110.6
C54 C53 H53A 110.6
O14 C53 H53B 110.6
C54 C53 H53B 110.6
H53A C53 H53B 108.7
C53 C54 H54A 109.5
C53 C54 H54B 109.5
H54A C54 H54B 109.5
C53 C54 H54C 109.5
H54A C54 H54C 109.5
H54B C54 H54C 109.5
O16 C55 C56 109.5(7)
O16 C55 H55A 109.8
C56 C55 H55A 109.8
O16 C55 H55B 109.8
C56 C55 H55B 109.8
H55A C55 H55B 108.2
C55 C56 H56A 109.5
C55 C56 H56B 109.5
H56A C56 H56B 109.5
C55 C56 H56C 109.5
H56A C56 H56C 109.5
H56B C56 H56C 109.5
O17 C57 C58 115.7(6)
O17 C57 H57A 108.3
C58 C57 H57A 108.3
O17 C57 H57B 108.3
C58 C57 H57B 108.3
H57A C57 H57B 107.4
C57 C58 H58A 109.5
C57 C58 H58B 109.5
H58A C58 H58B 109.5
C57 C58 H58C 109.5
H58A C58 H58C 109.5
H58B C58 H58C 109.5
O19 C59 C60 103.3(5)
O19 C59 H59A 111.1
C60 C59 H59A 111.1
O19 C59 H59B 111.1
C60 C59 H59B 111.1
H59A C59 H59B 109.1
C59 C60 H60A 109.5
C59 C60 H60B 109.5
H60A C60 H60B 109.5
C59 C60 H60C 109.5
H60A C60 H60C 109.5
H60B C60 H60C 109.5
O20 C61 C62 114.8(6)
O20 C61 H61A 108.6
C62 C61 H61A 108.6
O20 C61 H61B 108.6
C62 C61 H61B 108.6
H61A C61 H61B 107.6
C61 C62 H62A 109.5
C61 C62 H62B 109.5
H62A C62 H62B 109.5
C61 C62 H62C 109.5
H62A C62 H62C 109.5
H62B C62 H62C 109.5
O21 C63 C68 123.0(7)
O21 C63 C64 117.2(7)
C68 C63 C64 119.8(7)
C63 C64 C65 120.3(7)
C63 C64 H64 119.9
C65 C64 H64 119.9
C66 C65 C64 119.6(6)
C66 C65 H65 120.2
C64 C65 H65 120.2
C65 C66 C67 120.1(7)
C65 C66 H66 120.0
C67 C66 H66 120.0
C68 C67 C66 120.1(7)
C68 C67 H67 119.9
C66 C67 H67 119.9
C67 C68 C63 120.1(7)
C67 C68 C69 116.8(6)
C63 C68 C69 123.0(7)
N3 C69 C68 124.8(7)
N3 C69 H69 117.6
C68 C69 H69 117.6
C71 C70 C77 117.8(6)
C71 C70 N3 112.1(6)
C77 C70 N3 107.1(5)
C71 C70 H70 106.4
C77 C70 H70 106.4
N3 C70 H70 106.4
C72 C71 C76 120.0(5)
C72 C71 C70 115.9(6)
C76 C71 C70 124.1(7)
C71 C72 C73 120.0(7)
C71 C72 H72 120.0
C73 C72 H72 120.0
C74 C73 C72 120.1(7)
C74 C73 H73 120.0
C72 C73 H73 120.0
C73 C74 C75 119.9(6)
C73 C74 H74 120.1
C75 C74 H74 120.1
C76 C75 C74 120.0(7)
C76 C75 H75 120.0
C74 C75 H75 120.0
C75 C76 C71 120.0(7)
C75 C76 H76 120.0
C71 C76 H76 120.0
N4 C77 C70 106.5(6)
N4 C77 C78 112.6(6)
C70 C77 C78 106.0(5)
N4 C77 H77 110.5
C70 C77 H77 110.5
C78 C77 H77 110.5
C83 C78 C79 120.3(7)
C83 C78 C77 120.5(6)
C79 C78 C77 119.2(6)
C80 C79 C78 119.8(8)
C80 C79 H79 120.1
C78 C79 H79 120.1
C79 C80 C81 120.1(7)
C79 C80 H80 120.0
C81 C80 H80 120.0
C80 C81 C82 120.0(7)
C80 C81 H81 120.0
C82 C81 H81 120.0
C83 C82 C81 119.9(7)
C83 C82 H82 120.1
C81 C82 H82 120.1
C78 C83 C82 120.0(6)
C78 C83 H83 120.0
C82 C83 H83 120.0
N4 C84 C85 126.4(7)
N4 C84 H84 116.8
C85 C84 H84 116.8
C86 C85 C90 120.1(6)
C86 C85 C84 115.0(6)
C90 C85 C84 124.9(6)
C87 C86 C85 120.1(6)
C87 C86 H86 120.0
C85 C86 H86 120.0
C86 C87 C88 119.7(7)
C86 C87 H87 120.2
C88 C87 H87 120.2
C89 C88 C87 120.3(6)
C89 C88 H88 119.8
C87 C88 H88 119.8
C90 C89 C88 119.9(6)
C90 C89 H89 120.1
C88 C89 H89 120.1
O22 C90 C89 119.6(6)
O22 C90 C85 120.5(5)
C89 C90 C85 119.9(7)
C1 Co1 C5 38.8(3)
C1 Co1 C4 62.3(3)
C5 Co1 C4 38.3(3)
C1 Co1 P3 91.6(2)
C5 Co1 P3 116.46(17)
C4 Co1 P3 153.0(2)
C1 Co1 P2 125.8(2)
C5 Co1 P2 93.8(2)
C4 Co1 P2 98.7(3)
P3 Co1 P2 91.18(8)
C1 Co1 C3 62.6(3)
C5 Co1 C3 64.0(3)
C4 Co1 C3 36.6(3)
P3 Co1 C3 138.18(19)
P2 Co1 C3 130.41(19)
C1 Co1 P1 143.2(3)
C5 Co1 P1 148.37(18)
C4 Co1 P1 110.1(2)
P3 Co1 P1 94.76(8)
P2 Co1 P1 90.38(8)
C3 Co1 P1 89.8(3)
C1 Co1 C2 37.9(3)
C5 Co1 C2 65.5(3)
C4 Co1 C2 63.1(3)
P3 Co1 C2 101.1(2)
P2 Co1 C2 159.0(2)
C3 Co1 C2 38.3(3)
P1 Co1 C2 105.4(2)
C49 Co2 C46 71.0(3)
C49 Co2 C50 41.3(3)
C46 Co2 C50 41.8(3)
C49 Co2 C47 67.2(3)
C46 Co2 C47 39.5(3)
C50 Co2 C47 65.8(3)
C49 Co2 C48 40.3(3)
C46 Co2 C48 70.0(3)
C50 Co2 C48 68.0(3)
C47 Co2 C48 40.6(2)
C49 Co2 P6 161.6(2)
C46 Co2 P6 94.0(2)
C50 Co2 P6 130.77(18)
C47 Co2 P6 94.43(18)
C48 Co2 P6 125.27(18)
C49 Co2 P4 97.85(17)
C46 Co2 P4 153.5(3)
C50 Co2 P4 138.01(18)
C47 Co2 P4 114.17(18)
C48 Co2 P4 85.9(2)
P6 Co2 P4 91.06(7)
C49 Co2 P5 105.8(2)
C46 Co2 P5 111.8(3)
C50 Co2 P5 90.2(2)
C47 Co2 P5 151.12(19)
C48 Co2 P5 145.27(18)
P6 Co2 P5 89.46(8)
P4 Co2 P5 94.32(8)
O10 Dy1 O11 94.6(2)
O10 Dy1 O4 86.39(19)
O11 Dy1 O4 161.83(18)
O10 Dy1 O1 93.2(2)
O11 Dy1 O1 85.0(2)
O4 Dy1 O1 76.86(19)
O10 Dy1 O7 162.4(2)
O11 Dy1 O7 101.7(2)
O4 Dy1 O7 76.1(2)
O1 Dy1 O7 81.90(17)
O10 Dy1 N1 74.4(2)
O11 Dy1 N1 126.2(2)
O4 Dy1 N1 71.5(2)
O1 Dy1 N1 146.5(2)
O7 Dy1 N1 100.5(2)
O10 Dy1 N2 114.0(2)
O11 Dy1 N2 73.76(18)
O4 Dy1 N2 122.32(17)
O1 Dy1 N2 146.2(2)
O7 Dy1 N2 77.27(18)
N1 Dy1 N2 64.5(2)
O22 Dy2 O21 93.0(2)
O22 Dy2 O12 163.57(19)
O21 Dy2 O12 101.4(2)
O22 Dy2 O18 92.52(15)
O21 Dy2 O18 83.3(2)
O12 Dy2 O18 81.51(15)
O22 Dy2 O15 88.77(19)
O21 Dy2 O15 162.12(19)
O12 Dy2 O15 75.09(18)
O18 Dy2 O15 78.83(19)
O22 Dy2 N3 121.0(2)
O21 Dy2 N3 71.29(19)
O12 Dy2 N3 71.81(18)
O18 Dy2 N3 137.98(19)
O15 Dy2 N3 122.49(19)
O22 Dy2 N4 73.26(17)
O21 Dy2 N4 118.1(2)
O12 Dy2 N4 106.04(19)
O18 Dy2 N4 154.2(2)
O15 Dy2 N4 79.5(2)
N3 Dy2 N4 66.7(2)
C24 N1 C25 123.9(4)
C24 N1 Dy1 133.2(4)
C25 N1 Dy1 102.6(3)
C39 N2 C32 120.4(4)
C39 N2 Dy1 120.1(3)
C32 N2 Dy1 118.0(3)
C69 N3 C70 120.2(6)
C69 N3 Dy2 135.0(6)
C70 N3 Dy2 103.0(4)
C84 N4 C77 113.0(6)
C84 N4 Dy2 127.2(5)
C77 N4 Dy2 119.7(4)
P2 O1 Dy1 138.7(3)
C6 O2 P1 115.4(4)
C8 O3 P1 119.5(3)
P1 O4 Dy1 136.5(3)
C10 O5 P2 115.9(3)
P2 O6 C12 123.9(3)
P3 O7 Dy1 135.1(3)
C14 O8 P3 118.7(4)
C16 O9 P3 119.4(3)
C18 O10 Dy1 136.8(4)
C45 O11 Dy1 138.9(3)
P4 O12 Dy2 136.5(2)
C51 O13 P4 117.4(3)
C53 O14 P4 118.8(4)
P5 O15 Dy2 137.2(3)
C55 O16 P5 115.2(4)
C57 O17 P5 123.6(4)
P6 O18 Dy2 136.8(3)
C59 O19 P6 121.3(5)
C61 O20 P6 122.7(4)
C63 O21 Dy2 138.4(4)
C90 O22 Dy2 135.6(4)
H1X O1W H1Y 109.2
H2X O2W H2Y 109.5
H3X O3W H3Y 109.7
H4X O4W H4Y 109.6
H5X O5W H5Y 109.5
H6X O6W H6Y 109.5
H7X O7W H7Y 109.4
H8X O8W H8Y 109.5
O4 P1 O2 110.9(3)
O4 P1 O3 110.4(3)
O2 P1 O3 98.5(3)
O4 P1 Co1 117.1(2)
O2 P1 Co1 108.1(2)
O3 P1 Co1 110.3(2)
O1 P2 O5 109.3(3)
O1 P2 O6 110.6(3)
O5 P2 O6 102.8(3)
O1 P2 Co1 117.1(2)
O5 P2 Co1 105.4(2)
O6 P2 Co1 110.7(2)
O7 P3 O8 107.2(3)
O7 P3 O9 109.0(3)
O8 P3 O9 95.6(3)
O7 P3 Co1 121.4(2)
O8 P3 Co1 107.8(2)
O9 P3 Co1 112.54(19)
O12 P4 O14 108.8(3)
O12 P4 O13 109.0(3)
O14 P4 O13 96.9(2)
O12 P4 Co2 119.29(17)
O14 P4 Co2 114.4(2)
O13 P4 Co2 105.86(19)
O15 P5 O17 111.7(3)
O15 P5 O16 108.9(3)
O17 P5 O16 101.7(3)
O15 P5 Co2 117.78(19)
O17 P5 Co2 109.5(2)
O16 P5 Co2 105.94(19)
O18 P6 O19 107.5(3)
O18 P6 O20 108.0(2)
O19 P6 O20 99.5(3)
O18 P6 Co2 120.2(2)
O19 P6 Co2 112.3(2)
O20 P6 Co2 107.38(18)

loop_
_geom_bond_atom_site_label_1
_geom_bond_atom_site_label_2
_geom_bond_distance
C1 C5 1.381(11)
C1 C2 1.402(12)
C1 Co1 2.040(8)
C1 H1 0.9800
C2 C3 1.452(10)
C2 Co1 2.236(8)
C2 H2 0.9800
C3 C4 1.361(12)
C3 Co1 2.186(8)
C3 H3 0.9800
C4 C5 1.397(10)
C4 Co1 2.151(8)
C4 H4 0.9800
C5 Co1 2.109(7)
C5 H5 0.9800
C6 O2 1.470(8)
C6 C7 1.491(10)
C6 H6A 0.9700
C6 H6B 0.9700
C7 H7A 0.9600
C7 H7B 0.9600
C7 H7C 0.9600
C8 O3 1.399(7)
C8 C9 1.564(10)
C8 H8A 0.9700
C8 H8B 0.9700
C9 H9A 0.9600
C9 H9B 0.9600
C9 H9C 0.9600
C10 O5 1.374(7)
C10 C11 1.570(9)
C10 H10A 0.9700
C10 H10B 0.9700
C11 H11A 0.9600
C11 H11B 0.9600
C11 H11C 0.9600
C12 C13 1.507(9)
C12 O6 1.619(7)
C12 H12A 0.9700
C12 H12B 0.9700
C13 H13A 0.9600
C13 H13B 0.9600
C13 H13C 0.9600
C14 O8 1.472(7)
C14 C15 1.564(10)
C14 H14A 0.9700
C14 H14B 0.9700
C15 H15A 0.9600
C15 H15B 0.9600
C15 H15C 0.9600
C16 O9 1.401(7)
C16 C17 1.518(9)
C16 H16A 0.9700
C16 H16B 0.9700
C17 H17A 0.9600
C17 H17C 0.9600
C17 H17B 0.9600
C18 O10 1.358(7)
C18 C19 1.390(10)
C18 C23 1.399(10)
C19 C20 1.378(11)
C19 H19 0.9300
C20 C21 1.410(11)
C20 H20 0.9300
C21 C22 1.392(11)
C21 H21 0.9300
C22 C23 1.378(11)
C22 H22 0.9300
C23 C24 1.502(9)
C24 N1 1.235(7)
C24 H24 0.9300
C25 C32 1.502(9)
C25 C26 1.551(9)
C25 N1 1.553(7)
C25 H25 0.9800
C26 C31 1.353(10)
C26 C27 1.419(10)
C27 C28 1.371(10)
C27 H27 0.9300
C28 C29 1.311(12)
C28 H28 0.9300
C29 C30 1.334(12)
C29 H29 0.9300
C30 C31 1.434(10)
C30 H30 0.9300
C31 H31 0.9300
C32 N2 1.500(5)
C32 C33 1.529(8)
C32 H32 0.9800
C33 C34 1.387(10)
C33 C38 1.407(10)
C34 C35 1.395(10)
C34 H34 0.9300
C35 C36 1.388(9)
C35 H35 0.9300
C36 C37 1.399(10)
C36 H36 0.9300
C37 C38 1.374(10)
C37 H37 0.9300
C38 H38 0.9300
C39 N2 1.310(7)
C39 C40 1.437(10)
C39 H39 0.9300
C40 C45 1.393(9)
C40 C41 1.393(9)
C41 C42 1.389(10)
C41 H41 0.9300
C42 C43 1.397(9)
C42 H42 0.9300
C43 C44 1.398(10)
C43 H43 0.9300
C44 C45 1.390(10)
C44 H44 0.9300
C45 O11 1.390(7)
C46 C47 1.394(11)
C46 C50 1.454(11)
C46 Co2 2.020(7)
C46 H46 0.9800
C47 C48 1.477(9)
C47 Co2 2.102(7)
C47 H47 0.9800
C48 C49 1.440(10)
C48 Co2 2.152(8)
C48 H48 0.9800
C49 C50 1.437(9)
C49 Co2 2.012(6)
C49 H49 0.9800
C50 Co2 2.059(7)
C50 H50 0.9800
C51 O13 1.448(7)
C51 C52 1.549(7)
C51 H51A 0.9700
C51 H51B 0.9700
C52 H52A 0.9600
C52 H52B 0.9600
C52 H52C 0.9600
C53 O14 1.462(7)
C53 C54 1.532(9)
C53 H53A 0.9700
C53 H53B 0.9700
C54 H54A 0.9600
C54 H54B 0.9600
C54 H54C 0.9600
C55 O16 1.455(9)
C55 C56 1.534(11)
C55 H55A 0.9700
C55 H55B 0.9700
C56 H56A 0.9600
C56 H56B 0.9600
C56 H56C 0.9600
C57 O17 1.435(9)
C57 C58 1.521(9)
C57 H57A 0.9700
C57 H57B 0.9700
C58 H58A 0.9600
C58 H58B 0.9600
C58 H58C 0.9600
C59 O19 1.488(10)
C59 C60 1.524(10)
C59 H59A 0.9700
C59 H59B 0.9700
C60 H60A 0.9600
C60 H60B 0.9600
C60 H60C 0.9600
C61 O20 1.419(7)
C61 C62 1.537(11)
C61 H61A 0.9700
C61 H61B 0.9700
C62 H62A 0.9600
C62 H62B 0.9600
C62 H62C 0.9600
C63 O21 1.338(9)
C63 C68 1.391(10)
C63 C64 1.394(9)
C64 C65 1.395(10)
C64 H64 0.9300
C65 C66 1.392(9)
C65 H65 0.9300
C66 C67 1.394(10)
C66 H66 0.9300
C67 C68 1.388(10)
C67 H67 0.9300
C68 C69 1.475(11)
C69 N3 1.194(10)
C69 H69 0.9300
C70 C71 1.532(8)
C70 C77 1.543(10)
C70 N3 1.611(9)
C70 H70 0.9800
C71 C72 1.388(10)
C71 C76 1.392(10)
C72 C73 1.392(8)
C72 H72 0.9300
C73 C74 1.391(11)
C73 H73 0.9300
C74 C75 1.392(12)
C74 H74 0.9300
C75 C76 1.389(9)
C75 H75 0.9300
C76 H76 0.9300
C77 N4 1.493(7)
C77 C78 1.578(10)
C77 H77 0.9800
C78 C83 1.389(9)
C78 C79 1.393(10)
C79 C80 1.393(11)
C79 H79 0.9300
C80 C81 1.393(11)
C80 H80 0.9300
C81 C82 1.394(11)
C81 H81 0.9300
C82 C83 1.393(10)
C82 H82 0.9300
C83 H83 0.9300
C84 N4 1.278(9)
C84 C85 1.467(8)
C84 H84 0.9300
C85 C86 1.392(10)
C85 C90 1.393(9)
C86 C87 1.390(8)
C86 H86 0.9300
C87 C88 1.393(9)
C87 H87 0.9300
C88 C89 1.392(11)
C88 H88 0.9300
C89 C90 1.390(9)
C89 H89 0.9300
C90 O22 1.349(9)
Co1 P3 2.1625(19)
Co1 P2 2.185(2)
Co1 P1 2.187(2)
Co2 P6 2.1601(18)
Co2 P4 2.1704(18)
Co2 P5 2.192(2)
Dy1 O10 2.204(5)
Dy1 O11 2.215(5)
Dy1 O4 2.302(6)
Dy1 O1 2.313(4)
Dy1 O7 2.340(4)
Dy1 N1 2.429(6)
Dy1 N2 2.551(6)
Dy2 O22 2.215(5)
Dy2 O21 2.257(5)
Dy2 O12 2.292(4)
Dy2 O18 2.297(4)
Dy2 O15 2.318(4)
Dy2 N3 2.469(5)
Dy2 N4 2.481(6)
O1 P2 1.471(5)
O2 P1 1.588(6)
O3 P1 1.590(5)
O4 P1 1.534(6)
O5 P2 1.601(5)
O6 P2 1.609(6)
O7 P3 1.478(5)
O8 P3 1.602(5)
O9 P3 1.653(5)
O12 P4 1.534(5)
O13 P4 1.651(5)
O14 P4 1.580(4)
O15 P5 1.472(5)
O16 P5 1.651(4)
O17 P5 1.588(5)
O18 P6 1.496(5)
O19 P6 1.613(6)
O20 P6 1.614(5)
O1W H1X 0.8484
O1W H1Y 0.8503
O2W H2X 0.8520
O2W H2Y 0.8505
O3W H3X 0.8503
O3W H3Y 0.8521
O4W H4X 0.8502
O4W H4Y 0.8512
O5W H5X 0.8520
O5W H5Y 0.8489
O6W H6X 0.8510
O6W H6Y 0.8508
O7W H7X 0.8510
O7W H7Y 0.8495
O8W H8X 0.8523
O8W H8Y 0.8504

loop_
_geom_torsion_atom_site_label_1
_geom_torsion_atom_site_label_2
_geom_torsion_atom_site_label_3
_geom_torsion_atom_site_label_4
_geom_torsion
C5 C1 C2 C3 5.3(9)
Co1 C1 C2 C3 -59.8(5)
C5 C1 C2 Co1 65.1(6)
C1 C2 C3 C4 -5.2(9)
Co1 C2 C3 C4 -61.1(6)
C1 C2 C3 Co1 55.9(5)
C2 C3 C4 C5 3.7(10)
Co1 C3 C4 C5 -58.9(6)
C2 C3 C4 Co1 62.6(6)
C2 C1 C5 C4 -3.3(9)
Co1 C1 C5 C4 64.9(5)
C2 C1 C5 Co1 -68.2(6)
C3 C4 C5 C1 -0.4(9)
Co1 C4 C5 C1 -61.6(5)
C3 C4 C5 Co1 61.2(7)
O10 C18 C19 C20 178.1(6)
C23 C18 C19 C20 0.8(11)
C18 C19 C20 C21 -0.8(11)
C19 C20 C21 C22 0.0(12)
C20 C21 C22 C23 0.8(12)
C21 C22 C23 C18 -0.9(12)
C21 C22 C23 C24 179.8(7)
O10 C18 C23 C22 -177.1(6)
C19 C18 C23 C22 0.1(11)
O10 C18 C23 C24 2.2(11)
C19 C18 C23 C24 179.3(7)
C22 C23 C24 N1 -172.6(6)
C18 C23 C24 N1 8.1(11)
C32 C25 C26 C31 -24.9(11)
N1 C25 C26 C31 94.3(8)
C32 C25 C26 C27 146.7(7)
N1 C25 C26 C27 -94.2(7)
C31 C26 C27 C28 -5.5(11)
C25 C26 C27 C28 -177.9(7)
C26 C27 C28 C29 2.9(12)
C27 C28 C29 C30 4.5(13)
C28 C29 C30 C31 -8.2(12)
C27 C26 C31 C30 1.5(11)
C25 C26 C31 C30 172.5(7)
C29 C30 C31 C26 4.7(10)
C26 C25 C32 N2 173.5(6)
N1 C25 C32 N2 53.7(6)
C26 C25 C32 C33 -72.0(8)
N1 C25 C32 C33 168.2(5)
N2 C32 C33 C34 61.8(8)
C25 C32 C33 C34 -49.9(9)
N2 C32 C33 C38 -121.3(6)
C25 C32 C33 C38 127.0(7)
C38 C33 C34 C35 0.1(11)
C32 C33 C34 C35 176.8(6)
C33 C34 C35 C36 -0.1(11)
C34 C35 C36 C37 0.1(11)
C35 C36 C37 C38 -0.2(12)
C36 C37 C38 C33 0.2(12)
C34 C33 C38 C37 -0.2(12)
C32 C33 C38 C37 -177.2(7)
N2 C39 C40 C45 -3.4(15)
N2 C39 C40 C41 -176.0(9)
C45 C40 C41 C42 0.4(12)
C39 C40 C41 C42 173.1(8)
C40 C41 C42 C43 -0.1(13)
C41 C42 C43 C44 0.6(12)
C42 C43 C44 C45 -1.4(12)
C43 C44 C45 O11 -178.3(6)
C43 C44 C45 C40 1.6(12)
C41 C40 C45 C44 -1.2(11)
C39 C40 C45 C44 -173.6(8)
C41 C40 C45 O11 178.8(6)
C39 C40 C45 O11 6.3(10)
C50 C46 C47 C48 -7.5(9)
Co2 C46 C47 C48 56.4(6)
C50 C46 C47 Co2 -63.9(5)
C46 C47 C48 C49 1.5(8)
Co2 C47 C48 C49 55.5(5)
C46 C47 C48 Co2 -54.0(5)
C47 C48 C49 C50 5.4(8)
Co2 C48 C49 C50 63.0(5)
C47 C48 C49 Co2 -57.7(5)
C48 C49 C50 C46 -10.2(9)
Co2 C49 C50 C46 55.4(5)
C48 C49 C50 Co2 -65.6(5)
C47 C46 C50 C49 10.6(8)
Co2 C46 C50 C49 -55.3(5)
C47 C46 C50 Co2 65.9(5)
O21 C63 C64 C65 -179.1(6)
C68 C63 C64 C65 0.2(10)
C63 C64 C65 C66 -0.1(10)
C64 C65 C66 C67 0.1(10)
C65 C66 C67 C68 -0.2(13)
C66 C67 C68 C63 0.3(13)
C66 C67 C68 C69 176.4(8)
O21 C63 C68 C67 178.9(8)
C64 C63 C68 C67 -0.3(12)
O21 C63 C68 C69 3.1(12)
C64 C63 C68 C69 -176.1(8)
C67 C68 C69 N3 -176.1(9)
C63 C68 C69 N3 -0.2(15)
C77 C70 C71 C72 168.1(7)
N3 C70 C71 C72 -67.0(8)
C77 C70 C71 C76 -12.8(11)
N3 C70 C71 C76 112.1(8)
C76 C71 C72 C73 -0.3(11)
C70 C71 C72 C73 178.8(7)
C71 C72 C73 C74 0.3(11)
C72 C73 C74 C75 -0.4(11)
C73 C74 C75 C76 0.4(11)
C74 C75 C76 C71 -0.4(11)
C72 C71 C76 C75 0.4(11)
C70 C71 C76 C75 -178.7(7)
C71 C70 C77 N4 174.9(6)
N3 C70 C77 N4 47.5(8)
C71 C70 C77 C78 -65.0(8)
N3 C70 C77 C78 167.7(5)
N4 C77 C78 C83 50.1(8)
C70 C77 C78 C83 -65.9(7)
N4 C77 C78 C79 -128.2(7)
C70 C77 C78 C79 115.8(7)
C83 C78 C79 C80 -0.1(10)
C77 C78 C79 C80 178.1(6)
C78 C79 C80 C81 0.0(11)
C79 C80 C81 C82 0.0(11)
C80 C81 C82 C83 0.1(11)
C79 C78 C83 C82 0.2(10)
C77 C78 C83 C82 -178.1(6)
C81 C82 C83 C78 -0.2(10)
N4 C84 C85 C86 172.1(8)
N4 C84 C85 C90 -8.7(12)
C90 C85 C86 C87 -0.2(11)
C84 C85 C86 C87 179.1(7)
C85 C86 C87 C88 0.2(11)
C86 C87 C88 C89 -0.2(11)
C87 C88 C89 C90 0.1(11)
C88 C89 C90 O22 -180.0(7)
C88 C89 C90 C85 0.0(12)
C86 C85 C90 O22 180.0(7)
C84 C85 C90 O22 0.8(11)
C86 C85 C90 C89 0.1(11)
C84 C85 C90 C89 -179.2(7)
C2 C1 Co1 C5 121.2(7)
C5 C1 Co1 C4 -40.3(5)
C2 C1 Co1 C4 80.9(5)
C5 C1 Co1 P3 132.6(5)
C2 C1 Co1 P3 -106.2(5)
C5 C1 Co1 P2 40.0(6)
C2 C1 Co1 P2 161.2(4)
C5 C1 Co1 C3 -81.8(5)
C2 C1 Co1 C3 39.5(5)
C5 C1 Co1 P1 -127.4(4)
C2 C1 Co1 P1 -6.1(7)
C5 C1 Co1 C2 -121.2(7)
C4 C5 Co1 C1 -112.3(8)
C1 C5 Co1 C4 112.3(8)
C1 C5 Co1 P3 -55.3(5)
C4 C5 Co1 P3 -167.6(4)
C1 C5 Co1 P2 -148.5(5)
C4 C5 Co1 P2 99.2(5)
C1 C5 Co1 C3 77.8(5)
C4 C5 Co1 C3 -34.5(5)
C1 C5 Co1 P1 114.6(5)
C4 C5 Co1 P1 2.4(7)
C1 C5 Co1 C2 35.3(5)
C4 C5 Co1 C2 -77.0(5)
C3 C4 Co1 C1 -80.4(6)
C5 C4 Co1 C1 41.0(5)
C3 C4 Co1 C5 -121.4(7)
C3 C4 Co1 P3 -96.3(6)
C5 C4 Co1 P3 25.2(9)
C3 C4 Co1 P2 153.5(5)
C5 C4 Co1 P2 -85.1(5)
C5 C4 Co1 C3 121.4(7)
C3 C4 Co1 P1 59.9(5)
C5 C4 Co1 P1 -178.7(4)
C3 C4 Co1 C2 -37.6(5)
C5 C4 Co1 C2 83.8(5)
C4 C3 Co1 C1 79.7(6)
C2 C3 Co1 C1 -39.0(5)
C4 C3 Co1 C5 36.0(5)
C2 C3 Co1 C5 -82.7(5)
C2 C3 Co1 C4 -118.7(8)
C4 C3 Co1 P3 137.5(4)
C2 C3 Co1 P3 18.7(7)
C4 C3 Co1 P2 -35.4(6)
C2 C3 Co1 P2 -154.1(4)
C4 C3 Co1 P1 -125.7(5)
C2 C3 Co1 P1 115.6(5)
C4 C3 Co1 C2 118.7(8)
C3 C2 Co1 C1 114.5(8)
C1 C2 Co1 C5 -36.1(5)
C3 C2 Co1 C5 78.4(5)
C1 C2 Co1 C4 -78.7(6)
C3 C2 Co1 C4 35.9(5)
C1 C2 Co1 P3 78.1(5)
C3 C2 Co1 P3 -167.4(5)
C1 C2 Co1 P2 -46.7(8)
C3 C2 Co1 P2 67.9(8)
C1 C2 Co1 C3 -114.5(8)
C1 C2 Co1 P1 176.2(5)
C3 C2 Co1 P1 -69.3(5)
C50 C49 Co2 C46 -36.5(5)
C48 C49 Co2 C46 81.1(5)
C48 C49 Co2 C50 117.6(6)
C50 C49 Co2 C47 -78.7(4)
C48 C49 Co2 C47 38.9(4)
C50 C49 Co2 C48 -117.6(6)
C50 C49 Co2 P6 -73.4(8)
C48 C49 Co2 P6 44.2(8)
C50 C49 Co2 P4 168.3(4)
C48 C49 Co2 P4 -74.1(4)
C50 C49 Co2 P5 71.6(4)
C48 C49 Co2 P5 -170.8(4)
C47 C46 Co2 C49 -76.9(4)
C50 C46 Co2 C49 36.2(4)
C47 C46 Co2 C50 -113.1(6)
C50 C46 Co2 C47 113.1(6)
C47 C46 Co2 C48 -34.1(4)
C50 C46 Co2 C48 79.0(5)
C47 C46 Co2 P6 92.1(4)
C50 C46 Co2 P6 -154.8(4)
C47 C46 Co2 P4 -8.3(8)
C50 C46 Co2 P4 104.8(6)
C47 C46 Co2 P5 -176.9(3)
C50 C46 Co2 P5 -63.8(5)
C46 C50 Co2 C49 -122.3(7)
C49 C50 Co2 C46 122.3(7)
C49 C50 Co2 C47 82.5(5)
C46 C50 Co2 C47 -39.9(4)
C49 C50 Co2 C48 38.2(4)
C46 C50 Co2 C48 -84.1(5)
C49 C50 Co2 P6 156.5(3)
C46 C50 Co2 P6 34.1(6)
C49 C50 Co2 P4 -17.4(6)
C46 C50 Co2 P4 -139.8(4)
C49 C50 Co2 P5 -114.1(4)
C46 C50 Co2 P5 123.6(4)
C46 C47 Co2 C49 87.4(5)
C48 C47 Co2 C49 -38.6(4)
C48 C47 Co2 C46 -126.0(6)
C46 C47 Co2 C50 42.2(4)
C48 C47 Co2 C50 -83.8(4)
C46 C47 Co2 C48 126.0(6)
C46 C47 Co2 P6 -90.9(4)
C48 C47 Co2 P6 143.1(4)
C46 C47 Co2 P4 175.9(4)
C48 C47 Co2 P4 49.9(4)
C46 C47 Co2 P5 6.0(6)
C48 C47 Co2 P5 -120.0(4)
C47 C48 Co2 C49 117.2(6)
C49 C48 Co2 C46 -84.0(5)
C47 C48 Co2 C46 33.2(4)
C49 C48 Co2 C50 -39.1(4)
C47 C48 Co2 C50 78.0(4)
C49 C48 Co2 C47 -117.2(6)
C49 C48 Co2 P6 -164.4(3)
C47 C48 Co2 P6 -47.2(5)
C49 C48 Co2 P4 107.2(4)
C47 C48 Co2 P4 -135.6(4)
C49 C48 Co2 P5 15.6(6)
C47 C48 Co2 P5 132.8(4)
C23 C24 N1 C25 175.0(6)
C23 C24 N1 Dy1 2.0(9)
C32 C25 N1 C24 109.8(6)
C26 C25 N1 C24 -13.6(7)
C32 C25 N1 Dy1 -75.4(5)
C26 C25 N1 Dy1 161.2(4)
O10 Dy1 N1 C24 -13.1(6)
O11 Dy1 N1 C24 -97.2(6)
O4 Dy1 N1 C24 78.3(6)
O1 Dy1 N1 C24 58.6(8)
O7 Dy1 N1 C24 149.7(6)
N2 Dy1 N1 C24 -140.0(7)
O10 Dy1 N1 C25 172.9(4)
O11 Dy1 N1 C25 88.7(4)
O4 Dy1 N1 C25 -95.7(4)
O1 Dy1 N1 C25 -115.5(3)
O7 Dy1 N1 C25 -24.4(4)
N2 Dy1 N1 C25 46.0(3)
C40 C39 N2 C32 174.4(9)
C40 C39 N2 Dy1 -20.0(12)
C25 C32 N2 C39 155.8(6)
C33 C32 N2 C39 39.3(7)
C25 C32 N2 Dy1 -10.0(6)
C33 C32 N2 Dy1 -126.5(4)
O10 Dy1 N2 C39 114.9(5)
O11 Dy1 N2 C39 27.1(5)
O4 Dy1 N2 C39 -143.6(5)
O1 Dy1 N2 C39 -26.0(6)
O7 Dy1 N2 C39 -79.3(5)
N1 Dy1 N2 C39 172.4(5)
O10 Dy1 N2 C32 -79.2(4)
O11 Dy1 N2 C32 -167.0(4)
O4 Dy1 N2 C32 22.3(4)
O1 Dy1 N2 C32 139.9(3)
O7 Dy1 N2 C32 86.6(4)
N1 Dy1 N2 C32 -21.8(3)
C68 C69 N3 C70 175.1(8)
C68 C69 N3 Dy2 13.6(15)
C71 C70 N3 C69 -4.3(11)
C77 C70 N3 C69 126.3(8)
C71 C70 N3 Dy2 162.4(5)
C77 C70 N3 Dy2 -67.0(6)
O22 Dy2 N3 C69 -101.0(9)
O21 Dy2 N3 C69 -19.0(9)
O12 Dy2 N3 C69 90.3(9)
O18 Dy2 N3 C69 37.0(10)
O15 Dy2 N3 C69 148.3(8)
N4 Dy2 N3 C69 -152.4(9)
O22 Dy2 N3 C70 95.3(4)
O21 Dy2 N3 C70 177.3(5)
O12 Dy2 N3 C70 -73.4(4)
O18 Dy2 N3 C70 -126.7(4)
O15 Dy2 N3 C70 -15.4(5)
N4 Dy2 N3 C70 43.9(4)
C85 C84 N4 C77 172.0(7)
C85 C84 N4 Dy2 -12.8(11)
C70 C77 N4 C84 169.3(7)
C78 C77 N4 C84 53.6(9)
C70 C77 N4 Dy2 -6.3(8)
C78 C77 N4 Dy2 -122.0(5)
O22 Dy2 N4 C84 26.5(7)
O21 Dy2 N4 C84 110.9(7)
O12 Dy2 N4 C84 -136.4(7)
O18 Dy2 N4 C84 -32.3(10)
O15 Dy2 N4 C84 -65.4(7)
N3 Dy2 N4 C84 162.1(7)
O22 Dy2 N4 C77 -158.7(6)
O21 Dy2 N4 C77 -74.3(6)
O12 Dy2 N4 C77 38.5(6)
O18 Dy2 N4 C77 142.5(5)
O15 Dy2 N4 C77 109.4(6)
N3 Dy2 N4 C77 -23.0(5)
O10 Dy1 O1 P2 140.6(6)
O11 Dy1 O1 P2 -125.1(6)
O4 Dy1 O1 P2 55.1(5)
O7 Dy1 O1 P2 -22.4(6)
N1 Dy1 O1 P2 74.3(7)
N2 Dy1 O1 P2 -74.6(7)
C7 C6 O2 P1 -121.5(6)
C9 C8 O3 P1 116.9(4)
O10 Dy1 O4 P1 -121.3(4)
O11 Dy1 O4 P1 -27.5(9)
O1 Dy1 O4 P1 -27.1(4)
O7 Dy1 O4 P1 57.7(4)
N1 Dy1 O4 P1 163.9(4)
N2 Dy1 O4 P1 122.5(4)
C11 C10 O5 P2 -109.1(5)
C13 C12 O6 P2 118.2(5)
O10 Dy1 O7 P3 -44.7(10)
O11 Dy1 O7 P3 113.3(5)
O4 Dy1 O7 P3 -48.2(5)
O1 Dy1 O7 P3 30.2(5)
N1 Dy1 O7 P3 -116.0(5)
N2 Dy1 O7 P3 -176.6(6)
C15 C14 O8 P3 -170.8(3)
C17 C16 O9 P3 -147.5(4)
C19 C18 O10 Dy1 156.9(4)
C23 C18 O10 Dy1 -26.0(9)
O11 Dy1 O10 C18 151.9(5)
O4 Dy1 O10 C18 -46.3(5)
O1 Dy1 O10 C18 -122.9(5)
O7 Dy1 O10 C18 -49.6(10)
N1 Dy1 O10 C18 25.5(5)
N2 Dy1 O10 C18 77.7(6)
C44 C45 O11 Dy1 -156.1(5)
C40 C45 O11 Dy1 23.9(7)
O10 Dy1 O11 C45 -147.4(6)
O4 Dy1 O11 C45 120.2(6)
O1 Dy1 O11 C45 119.8(6)
O7 Dy1 O11 C45 39.1(6)
N1 Dy1 O11 C45 -73.3(6)
N2 Dy1 O11 C45 -33.7(5)
O22 Dy2 O12 P4 37.7(9)
O21 Dy2 O12 P4 -113.3(5)
O18 Dy2 O12 P4 -31.9(5)
O15 Dy2 O12 P4 48.7(5)
N3 Dy2 O12 P4 -179.0(5)
N4 Dy2 O12 P4 122.8(5)
C52 C51 O13 P4 166.4(3)
C54 C53 O14 P4 171.9(4)
O22 Dy2 O15 P5 116.8(4)
O21 Dy2 O15 P5 20.8(9)
O12 Dy2 O15 P5 -60.1(4)
O18 Dy2 O15 P5 24.0(4)
N3 Dy2 O15 P5 -116.5(5)
N4 Dy2 O15 P5 -170.0(5)
C56 C55 O16 P5 120.4(5)
C58 C57 O17 P5 -123.8(6)
O22 Dy2 O18 P6 -133.4(4)
O21 Dy2 O18 P6 133.8(5)
O12 Dy2 O18 P6 31.2(4)
O15 Dy2 O18 P6 -45.2(4)
N3 Dy2 O18 P6 81.6(6)
N4 Dy2 O18 P6 -78.3(6)
C60 C59 O19 P6 -121.3(5)
C62 C61 O20 P6 107.1(6)
C68 C63 O21 Dy2 -22.6(12)
C64 C63 O21 Dy2 156.6(6)
O22 Dy2 O21 C63 145.4(7)
O12 Dy2 O21 C63 -42.5(8)
O18 Dy2 O21 C63 -122.4(8)
O15 Dy2 O21 C63 -119.2(8)
N3 Dy2 O21 C63 23.7(7)
N4 Dy2 O21 C63 72.8(8)
C89 C90 O22 Dy2 -144.5(6)
C85 C90 O22 Dy2 35.5(11)
O21 Dy2 O22 C90 -158.5(7)
O12 Dy2 O22 C90 50.0(10)
O18 Dy2 O22 C90 118.1(7)
O15 Dy2 O22 C90 39.4(7)
N3 Dy2 O22 C90 -88.5(7)
N4 Dy2 O22 C90 -40.0(7)
Dy1 O4 P1 O2 -147.2(4)
Dy1 O4 P1 O3 104.8(4)
Dy1 O4 P1 Co1 -22.5(5)
C6 O2 P1 O4 -50.3(4)
C6 O2 P1 O3 65.4(4)
C6 O2 P1 Co1 -179.9(4)
C8 O3 P1 O4 -22.8(5)
C8 O3 P1 O2 -138.9(4)
C8 O3 P1 Co1 108.1(4)
C1 Co1 P1 O4 -132.5(4)
C5 Co1 P1 O4 155.5(4)
C4 Co1 P1 O4 157.1(3)
P3 Co1 P1 O4 -33.5(2)
P2 Co1 P1 O4 57.7(2)
C3 Co1 P1 O4 -171.9(2)
C2 Co1 P1 O4 -136.4(2)
C1 Co1 P1 O2 -6.5(4)
C5 Co1 P1 O2 -78.5(4)
C4 Co1 P1 O2 -76.9(3)
P3 Co1 P1 O2 92.5(2)
P2 Co1 P1 O2 -176.3(2)
C3 Co1 P1 O2 -45.9(2)
C2 Co1 P1 O2 -10.4(2)
C1 Co1 P1 O3 100.1(4)
C5 Co1 P1 O3 28.2(4)
C4 Co1 P1 O3 29.7(3)
P3 Co1 P1 O3 -160.8(2)
P2 Co1 P1 O3 -69.6(2)
C3 Co1 P1 O3 60.8(2)
C2 Co1 P1 O3 96.2(2)
Dy1 O1 P2 O5 -140.7(5)
Dy1 O1 P2 O6 106.9(5)
Dy1 O1 P2 Co1 -21.0(6)
C10 O5 P2 O1 -51.2(5)
C10 O5 P2 O6 66.3(4)
C10 O5 P2 Co1 -177.8(4)
C12 O6 P2 O1 -18.4(4)
C12 O6 P2 O5 -135.0(4)
C12 O6 P2 Co1 112.9(3)
C1 Co1 P2 O1 148.1(3)
C5 Co1 P2 O1 171.9(3)
C4 Co1 P2 O1 -149.9(3)
P3 Co1 P2 O1 55.3(3)
C3 Co1 P2 O1 -129.5(3)
P1 Co1 P2 O1 -39.5(3)
C2 Co1 P2 O1 -178.5(6)
C1 Co1 P2 O5 -90.2(3)
C5 Co1 P2 O5 -66.4(2)
C4 Co1 P2 O5 -28.2(2)
P3 Co1 P2 O5 177.0(2)
C3 Co1 P2 O5 -7.8(3)
P1 Co1 P2 O5 82.2(2)
C2 Co1 P2 O5 -56.8(6)
C1 Co1 P2 O6 20.2(3)
C5 Co1 P2 O6 44.0(2)
C4 Co1 P2 O6 82.2(2)
P3 Co1 P2 O6 -72.6(2)
C3 Co1 P2 O6 102.6(3)
P1 Co1 P2 O6 -167.4(2)
C2 Co1 P2 O6 53.6(6)
Dy1 O7 P3 O8 -116.7(5)
Dy1 O7 P3 O9 140.9(4)
Dy1 O7 P3 Co1 7.6(6)
C14 O8 P3 O7 -20.0(4)
C14 O8 P3 O9 91.9(4)
C14 O8 P3 Co1 -152.2(3)
C16 O9 P3 O7 -65.2(4)
C16 O9 P3 O8 -175.6(4)
C16 O9 P3 Co1 72.5(4)
C1 Co1 P3 O7 -176.0(3)
C5 Co1 P3 O7 -145.0(3)
C4 Co1 P3 O7 -162.1(6)
P2 Co1 P3 O7 -50.2(3)
C3 Co1 P3 O7 135.3(4)
P1 Co1 P3 O7 40.3(3)
C2 Co1 P3 O7 147.0(3)
C1 Co1 P3 O8 -52.0(3)
C5 Co1 P3 O8 -21.0(2)
C4 Co1 P3 O8 -38.1(6)
P2 Co1 P3 O8 73.8(2)
C3 Co1 P3 O8 -100.7(4)
P1 Co1 P3 O8 164.3(2)
C2 Co1 P3 O8 -89.0(2)
C1 Co1 P3 O9 52.1(3)
C5 Co1 P3 O9 83.2(2)
C4 Co1 P3 O9 66.1(6)
P2 Co1 P3 O9 178.0(2)
C3 Co1 P3 O9 3.4(4)
P1 Co1 P3 O9 -91.5(2)
C2 Co1 P3 O9 15.2(2)
Dy2 O12 P4 O14 -142.3(4)
Dy2 O12 P4 O13 113.1(4)
Dy2 O12 P4 Co2 -8.5(6)
C53 O14 P4 O12 56.0(5)
C53 O14 P4 O13 168.8(5)
C53 O14 P4 Co2 -80.3(5)
C51 O13 P4 O12 42.5(4)
C51 O13 P4 O14 -70.2(4)
C51 O13 P4 Co2 172.0(4)
C49 Co2 P4 O12 -146.1(3)
C46 Co2 P4 O12 151.2(5)
C50 Co2 P4 O12 -134.6(3)
C47 Co2 P4 O12 145.4(3)
C48 Co2 P4 O12 175.3(3)
P6 Co2 P4 O12 50.0(3)
P5 Co2 P4 O12 -39.5(3)
C49 Co2 P4 O14 -14.7(2)
C46 Co2 P4 O14 -77.4(5)
C50 Co2 P4 O14 -3.2(3)
C47 Co2 P4 O14 -83.2(2)
C48 Co2 P4 O14 -53.3(2)
P6 Co2 P4 O14 -178.6(2)
P5 Co2 P4 O14 91.9(2)
C49 Co2 P4 O13 90.7(2)
C46 Co2 P4 O13 28.0(5)
C50 Co2 P4 O13 102.3(3)
C47 Co2 P4 O13 22.2(2)
C48 Co2 P4 O13 52.18(19)
P6 Co2 P4 O13 -73.1(2)
P5 Co2 P4 O13 -162.65(19)
Dy2 O15 P5 O17 -103.0(4)
Dy2 O15 P5 O16 145.5(4)
Dy2 O15 P5 Co2 24.9(5)
C57 O17 P5 O15 14.0(7)
C57 O17 P5 O16 130.0(6)
C57 O17 P5 Co2 -118.3(5)
C55 O16 P5 O15 53.3(5)
C55 O16 P5 O17 -64.7(5)
C55 O16 P5 Co2 -179.1(4)
C49 Co2 P5 O15 132.2(2)
C46 Co2 P5 O15 -152.3(2)
C50 Co2 P5 O15 171.0(2)
C47 Co2 P5 O15 -156.5(4)
C48 Co2 P5 O15 121.8(4)
P6 Co2 P5 O15 -58.3(3)
P4 Co2 P5 O15 32.8(3)
C49 Co2 P5 O17 -98.8(2)
C46 Co2 P5 O17 -23.4(2)
C50 Co2 P5 O17 -60.0(2)
C47 Co2 P5 O17 -27.5(4)
C48 Co2 P5 O17 -109.2(4)
P6 Co2 P5 O17 70.7(2)
P4 Co2 P5 O17 161.7(2)
C49 Co2 P5 O16 10.10(18)
C46 Co2 P5 O16 85.6(2)
C50 Co2 P5 O16 48.89(18)
C47 Co2 P5 O16 81.5(4)
C48 Co2 P5 O16 -0.3(4)
P6 Co2 P5 O16 179.66(16)
P4 Co2 P5 O16 -89.32(16)
Dy2 O18 P6 O19 -119.5(4)
Dy2 O18 P6 O20 134.0(4)
Dy2 O18 P6 Co2 10.5(5)
C59 O19 P6 O18 24.5(5)
C59 O19 P6 O20 136.8(5)
C59 O19 P6 Co2 -109.8(4)
C61 O20 P6 O18 50.8(6)
C61 O20 P6 O19 -61.2(6)
C61 O20 P6 Co2 -178.3(5)
C49 Co2 P6 O18 -170.7(6)
C46 Co2 P6 O18 154.6(3)
C50 Co2 P6 O18 132.6(3)
C47 Co2 P6 O18 -165.8(2)
C48 Co2 P6 O18 -137.2(3)
P4 Co2 P6 O18 -51.5(2)
P5 Co2 P6 O18 42.8(2)
C49 Co2 P6 O19 -42.9(6)
C46 Co2 P6 O19 -77.5(3)
C50 Co2 P6 O19 -99.5(3)
C47 Co2 P6 O19 -38.0(2)
C48 Co2 P6 O19 -9.3(3)
P4 Co2 P6 O19 76.4(2)
P5 Co2 P6 O19 170.7(2)
C49 Co2 P6 O20 65.5(6)
C46 Co2 P6 O20 30.8(3)
C50 Co2 P6 O20 8.8(3)
C47 Co2 P6 O20 70.4(2)
C48 Co2 P6 O20 99.0(3)
P4 Co2 P6 O20 -175.2(2)
P5 Co2 P6 O20 -80.9(2)
